data_4115725
loop_
_publ_author_name
'Michael R. Douglass'
'Charlotte L. Stern'
'Tobin J. Marks'

_publ_section_title
;
 Intramolecular Hydrophosphination/Cyclization of Phosphinoalkenes and
 Phosphinoalkynes Catalyzed by Organolanthanides: Scope, Selectivity, and
 Mechanism
;
_journal_name_full 'Journal of the American Chemical Society'
_journal_page_first 10221
_journal_page_last 10238
_journal_paper_doi 10.1021/ja010811i
_journal_volume 123
_journal_year 2001
_chemical_formula_moiety 'C26 H36 P Y '
_chemical_formula_sum 'C26 H36 P Y'
_chemical_formula_weight 457.36
_space_group_IT_number 84
_symmetry_cell_setting tetragonal
_symmetry_Int_Tables_number 84
_symmetry_space_group_name_Hall '-P 4c'
_symmetry_space_group_name_H-M 'P 42/m'
_cell_angle_alpha 90
_cell_angle_beta 90
_cell_angle_gamma 90
_cell_formula_units_Z 4
_cell_length_a 11.1734(12)
_cell_length_b 11.1734(12)
_cell_length_c 19.129(3)
_cell_measurement_reflns_used 0
_cell_measurement_temperature 153.2
_cell_measurement_theta_max 0.0
_cell_measurement_theta_min 0.0
_cell_volume 2388.2(5)
_computing_cell_refinement 'Bruker SAINT-NT'
_computing_data_collection 'Bruker SMART-1000'
_computing_data_reduction 'Bruker SAINT-NT'
_computing_publication_material 'teXsan for Windows (MSC, 1997)'
_computing_structure_refinement 'SHELXL-97 (Sheldrick, 1997)'
_computing_structure_solution
;
SIR92 (Altomare, et. al. 1993)
;
_diffrn_ambient_temperature 153.2
_diffrn_measurement_device 'SMART-1000 CCD'
_diffrn_measurement_method \w-2\q
_diffrn_orient_matrix_UB_11 0.00000
_diffrn_orient_matrix_UB_12 0.00000
_diffrn_orient_matrix_UB_13 0.00000
_diffrn_orient_matrix_UB_21 0.00000
_diffrn_orient_matrix_UB_22 0.00000
_diffrn_orient_matrix_UB_23 0.00000
_diffrn_orient_matrix_UB_31 0.00000
_diffrn_orient_matrix_UB_32 0.00000
_diffrn_orient_matrix_UB_33 0.00000
_diffrn_radiation_detector 'scintillation counter'
_diffrn_radiation_monochromator graphite
_diffrn_radiation_source 'fine-focused sealed tube'
_diffrn_radiation_type 'Mo K\a'
_diffrn_radiation_wavelength 0.7107
_diffrn_reflns_av_R_equivalents 0.16256
_diffrn_reflns_av_sigmaI/netI 0.116
_diffrn_reflns_limit_h_max 14
_diffrn_reflns_limit_h_min -14
_diffrn_reflns_limit_k_max 14
_diffrn_reflns_limit_k_min -14
_diffrn_reflns_limit_l_max 24
_diffrn_reflns_limit_l_min -25
_diffrn_reflns_number 22200
_diffrn_reflns_reduction_process 'Lp corrections applied'
_diffrn_reflns_theta_max 28.27
_diffrn_reflns_theta_min 1.07
_diffrn_standards_decay_% 0.00
_diffrn_standards_interval_count 0
_diffrn_standards_number 0
_exptl_absorpt_coefficient_mu 2.520
_exptl_absorpt_correction_T_max 0.8132
_exptl_absorpt_correction_T_min 0.7376
_exptl_absorpt_correction_type 'gaussian face-indexed'
_exptl_crystal_colour colorless
_exptl_crystal_density_diffrn 1.272
_exptl_crystal_description bipyrimidal
_exptl_crystal_F_000 940.00
_exptl_crystal_size_max 0.15
_exptl_crystal_size_mid 0.13
_exptl_crystal_size_min 0.10
_refine_diff_density_max 1.07
_refine_diff_density_min -0.65
_refine_ls_extinction_method none
_refine_ls_goodness_of_fit_ref 3.200
_refine_ls_hydrogen_treatment noref
_refine_ls_matrix_type full
_refine_ls_number_constraints 15
_refine_ls_number_parameters 124
_refine_ls_number_reflns 1203
_refine_ls_number_restraints 0
_refine_ls_R_factor_all 0.2040
_refine_ls_R_factor_gt 0.0670
_refine_ls_shift/su_max 0.0200
_refine_ls_shift/su_mean 0.0050
_refine_ls_structure_factor_coef Fsqd
_refine_ls_weighting_details 'w = 1/[\s^2^(Fo)]'
_refine_ls_weighting_scheme sigma
_refine_ls_wR_factor_all 0.1650
_refine_ls_wR_factor_ref 0.1380
_reflns_number_gt 1203
_reflns_number_total 3033
_reflns_threshold_expression I>3.00\s(I)
_cod_data_source_file ja010811i.cif
_cod_data_source_block '_s03k'
_cod_original_cell_volume 2388.2(4)
_cod_original_sg_symbol_H-M 'P 42/m '
_cod_original_formula_sum 'C26 H36 P Y '
_cod_database_code 4115725

loop_
_symmetry_equiv_pos_as_xyz
'   +x,   +y,   +z'
'   -x,   -y,   +z'
'   -y,   +x,1/2+z'
'   +y,   -x,1/2+z'
'   -x,   -y,   -z'
'   +x,   +y,   -z'
'   +y,   -x,1/2-z'
'   -y,   +x,1/2-z'

loop_
_atom_site_label
_atom_site_fract_x
_atom_site_fract_y
_atom_site_fract_z
_atom_site_U_iso_or_equiv
_atom_site_occupancy
_atom_site_refinement_flags
_atom_site_adp_type
_atom_site_calc_flag
Y(1) 0.5000 0.0000 0.36350(5) 0.0332(4) 0.500 ST Uani d
P(1) 0.5826(2) 0.1081(2) 0.5000 0.0297(8) 0.500 ST Uani d
C(1) 0.6827(9) 0.2413(9) 0.5000 0.032(3) 0.500 ST Uani d
C(2) 0.6413(10) 0.3547(10) 0.5000 0.063(4) 0.500 ST Uani d
C(3) 0.717(1) 0.4518(9) 0.5000 0.078(5) 0.500 ST Uani d
C(4) 0.838(1) 0.4387(11) 0.5000 0.063(5) 0.500 ST Uani d
C(5) 0.8829(9) 0.3302(11) 0.5000 0.048(4) 0.500 ST Uani d
C(6) 0.8071(10) 0.2299(10) 0.5000 0.063(5) 0.500 ST Uani d
C(7) 0.3378(9) 0.1768(9) 0.3580(6) 0.080(3) 1.000 . Uiso d
C(8) 0.4027(12) 0.2016(12) 0.3211(8) 0.021(3) 0.477 SP Uiso d
C(9) 0.404(2) 0.129(2) 0.2609(9) 0.026(4) 0.477 SP Uiso d
C(10) 0.321(2) 0.030(2) 0.2752(12) 0.045(5) 0.477 SP Uiso d
C(11) 0.272(2) 0.060(2) 0.3422(10) 0.034(5) 0.477 SP Uiso d
C(12) 0.415(2) 0.175(2) 0.2819(12) 0.060(6) 0.523 SP Uiso d
C(13) 0.360(2) 0.068(2) 0.2525(8) 0.037(4) 0.523 SP Uiso d
C(14) 0.2802(13) 0.0148(12) 0.3054(9) 0.030(4) 0.523 SP Uiso d
C(15) 0.2765(12) 0.101(1) 0.3621(8) 0.028(4) 0.523 SP Uiso d
C(16) 0.3002(12) 0.2567(13) 0.4275(7) 0.054(4) 0.500 S Uiso d
C(17) 0.490(2) 0.310(1) 0.3119(9) 0.053(5) 0.477 SP Uiso d
C(18) 0.446(2) 0.147(2) 0.1834(10) 0.064(5) 0.477 SP Uiso d
C(19) 0.253(2) -0.072(2) 0.2346(11) 0.080(6) 0.477 SP Uiso d
C(20) 0.1645(13) 0.0090(13) 0.3838(8) 0.046(4) 0.477 SP Uiso d
C(21) 0.490(2) 0.249(2) 0.2286(9) 0.076(5) 0.523 SP Uiso d
C(22) 0.343(1) 0.0029(13) 0.1781(8) 0.056(4) 0.523 SP Uiso d
C(23) 0.200(1) -0.091(1) 0.2996(8) 0.065(5) 0.523 SP Uiso d
C(24) 0.1850(13) 0.1024(13) 0.4211(8) 0.061(5) 0.523 SP Uiso d
C(25) 0.391(1) 0.3111(13) 0.3786(8) 0.060(5) 0.500 S Uiso d
H(1) 0.5574 0.3681 0.5000 0.075 0.500 S Uiso d
H(2) 0.6837 0.5301 0.5000 0.093 0.500 S Uiso d
H(3) 0.8890 0.5067 0.5000 0.076 0.500 S Uiso d
H(4) 0.9674 0.3194 0.5000 0.057 0.500 S Uiso d
H(5) 0.8416 0.1519 0.5000 0.075 0.500 S Uiso d

loop_
_atom_site_aniso_label
_atom_site_aniso_U_11
_atom_site_aniso_U_22
_atom_site_aniso_U_33
_atom_site_aniso_U_12
_atom_site_aniso_U_13
_atom_site_aniso_U_23
Y(1) 0.0351(9) 0.0329(9) 0.0317(4) -0.0034(7) 0.0000 0.0000
P(1) 0.028(2) 0.023(2) 0.038(2) -0.0044(12) 0.0000 0.0000
C(1) 0.033(6) 0.034(6) 0.028(6) 0.006(5) 0.0000 0.0000
C(2) 0.056(9) 0.035(7) 0.097(11) 0.005(6) 0.0000 0.0000
C(3) 0.103(12) 0.010(6) 0.120(13) -0.010(7) 0.0000 0.0000
C(4) 0.087(11) 0.052(9) 0.051(9) -0.044(9) 0.0000 0.0000
C(5) 0.037(7) 0.054(8) 0.054(8) -0.030(6) 0.0000 0.0000
C(6) 0.054(9) 0.057(9) 0.080(9) 0.006(7) 0.0000 0.0000

loop_
_atom_type_symbol
_atom_type_oxidation_number
_atom_type_number_in_cell
_atom_type_scat_dispersion_real
_atom_type_scat_dispersion_imag
_atom_type_scat_source
C 0 104 0.002 0.002
;International Tables for Crystallography
(1992, Vol. C, Table 6.1.1.2)
;
H 0 100 0.000 0.000
;International Tables for Crystallography
(1992, Vol. C, Table 6.1.1.2)
;
P 0 4 0.090 0.095
;International Tables for Crystallography
(1992, Vol. C, Table 6.1.1.2)
;
Y 0 4 -2.951 3.542
;International Tables for Crystallography
(1992, Vol. C, Table 6.1.1.2)
;

loop_
_geom_angle_atom_site_label_1
_geom_angle_atom_site_label_2
_geom_angle_atom_site_label_3
_geom_angle
_geom_angle_site_symmetry_1
_geom_angle_site_symmetry_2
_geom_angle_site_symmetry_3
_geom_angle_publ_flag
P1 Y1 P1 60.4(1) . . . ?
P1 Y1 C7 86.9(4) . . . ?
P1 Y1 C7 97.0(5) . . . ?
P1 Y1 C8 92.9(6) . . . ?
P1 Y1 C8 118.8(7) . . . ?
P1 Y1 C9 123.0(8) . . . ?
P1 Y1 C9 137.0(6) . . . ?
P1 Y1 C10 137.2(8) . . . ?
P1 Y1 C10 111.9(10) . . . ?
P1 Y1 C11 108.9(8) . . . ?
P1 Y1 C11 86.6(7) . . . ?
P1 Y1 C12 108.6(9) . . . ?
P1 Y1 C12 133.5(8) . . . ?
P1 Y1 C13 137.1(6) . . . ?
P1 Y1 C13 127.3(7) . . . ?
P1 Y1 C14 127.5(7) . . . ?
P1 Y1 C14 95.9(6) . . . ?
P1 Y1 C15 97.0(6) . . . ?
P1 Y1 C15 84.0(6) . . . ?
P1 Y1 C7 97.0(5) 2_655 2_655 2_655 ?
P1 Y1 C7 86.9(4) 2_655 2_655 2_655 ?
P1 Y1 C8 118.8(7) 2_655 2_655 2_655 ?
P1 Y1 C8 92.9(6) 2_655 2_655 2_655 ?
P1 Y1 C9 137.0(6) 2_655 2_655 2_655 ?
P1 Y1 C9 123.0(8) 2_655 2_655 2_655 ?
P1 Y1 C10 111.9(10) 2_655 2_655 2_655 ?
P1 Y1 C10 137.2(8) 2_655 2_655 2_655 ?
P1 Y1 C11 86.6(7) 2_655 2_655 2_655 ?
P1 Y1 C11 108.9(8) 2_655 2_655 2_655 ?
P1 Y1 C12 133.5(8) 2_655 2_655 2_655 ?
P1 Y1 C12 108.6(9) 2_655 2_655 2_655 ?
P1 Y1 C13 127.3(7) 2_655 2_655 2_655 ?
P1 Y1 C13 137.1(6) 2_655 2_655 2_655 ?
P1 Y1 C14 95.9(6) 2_655 2_655 2_655 ?
P1 Y1 C14 127.5(7) 2_655 2_655 2_655 ?
P1 Y1 C15 84.0(6) 2_655 2_655 2_655 ?
P1 Y1 C15 97.0(6) 2_655 2_655 2_655 ?
C7 Y1 C7 175.5(8) . . . ?
C7 Y1 C8 22.7(5) . . . ?
C7 Y1 C8 153.9(7) . . . ?
C7 Y1 C9 45.6(7) . . . ?
C7 Y1 C9 129.9(8) . . . ?
C7 Y1 C10 50.9(8) . . . ?
C7 Y1 C10 125.5(8) . . . ?
C7 Y1 C11 33.3(7) . . . ?
C7 Y1 C11 145.5(7) . . . ?
C7 Y1 C12 36.9(8) . . . ?
C7 Y1 C12 139.0(10) . . . ?
C7 Y1 C13 51.8(7) . . . ?
C7 Y1 C13 123.9(8) . . . ?
C7 Y1 C14 47.5(6) . . . ?
C7 Y1 C14 130.0(6) . . . ?
C7 Y1 C15 23.2(5) . . . ?
C7 Y1 C15 156.7(5) . . . ?
C7 Y1 C8 153.9(7) 2_655 2_655 2_655 ?
C7 Y1 C8 22.7(5) 2_655 2_655 2_655 ?
C7 Y1 C9 129.9(8) 2_655 2_655 2_655 ?
C7 Y1 C9 45.6(7) 2_655 2_655 2_655 ?
C7 Y1 C10 125.5(8) 2_655 2_655 2_655 ?
C7 Y1 C10 50.9(8) 2_655 2_655 2_655 ?
C7 Y1 C11 145.5(7) 2_655 2_655 2_655 ?
C7 Y1 C11 33.3(7) 2_655 2_655 2_655 ?
C7 Y1 C12 139.0(10) 2_655 2_655 2_655 ?
C7 Y1 C12 36.9(8) 2_655 2_655 2_655 ?
C7 Y1 C13 123.9(8) 2_655 2_655 2_655 ?
C7 Y1 C13 51.8(7) 2_655 2_655 2_655 ?
C7 Y1 C14 130.0(6) 2_655 2_655 2_655 ?
C7 Y1 C14 47.5(6) 2_655 2_655 2_655 ?
C7 Y1 C15 156.7(5) 2_655 2_655 2_655 ?
C7 Y1 C15 23.2(5) 2_655 2_655 2_655 ?
C8 Y1 C8 144.1(13) . . . ?
C8 Y1 C9 31.0(8) . . . ?
C8 Y1 C9 113.7(11) . . . ?
C8 Y1 C10 51.7(9) . . . ?
C8 Y1 C10 103.0(9) . . . ?
C8 Y1 C11 48.9(8) . . . ?
C8 Y1 C11 124.2(8) . . . ?
C8 Y1 C12 17.7(8) . . . ?
C8 Y1 C12 126.4(14) . . . ?
C8 Y1 C13 44.7(8) . . . ?
C8 Y1 C13 103.5(10) . . . ?
C8 Y1 C14 56.3(7) . . . ?
C8 Y1 C14 107.6(7) . . . ?
C8 Y1 C15 42.9(7) . . . ?
C8 Y1 C15 136.6(7) . . . ?
C8 Y1 C9 113.7(11) 2_655 2_655 2_655 ?
C8 Y1 C9 31.0(8) 2_655 2_655 2_655 ?
C8 Y1 C10 103.0(9) 2_655 2_655 2_655 ?
C8 Y1 C10 51.7(9) 2_655 2_655 2_655 ?
C8 Y1 C11 124.2(8) 2_655 2_655 2_655 ?
C8 Y1 C11 48.9(8) 2_655 2_655 2_655 ?
C8 Y1 C12 126.4(14) 2_655 2_655 2_655 ?
C8 Y1 C12 17.7(8) 2_655 2_655 2_655 ?
C8 Y1 C13 103.5(10) 2_655 2_655 2_655 ?
C8 Y1 C13 44.7(8) 2_655 2_655 2_655 ?
C8 Y1 C14 107.6(7) 2_655 2_655 2_655 ?
C8 Y1 C14 56.3(7) 2_655 2_655 2_655 ?
C8 Y1 C15 136.6(7) 2_655 2_655 2_655 ?
C8 Y1 C15 42.9(7) 2_655 2_655 2_655 ?
C9 Y1 C9 84.8(14) . . . ?
C9 Y1 C10 32.1(9) . . . ?
C9 Y1 C10 84.3(10) . . . ?
C9 Y1 C11 50.7(9) . . . ?
C9 Y1 C11 114.0(11) . . . ?
C9 Y1 C12 14.4(8) . . . ?
C9 Y1 C12 96.2(13) . . . ?
C9 Y1 C13 18.1(7) . . . ?
C9 Y1 C13 78.9(7) . . . ?
C9 Y1 C14 45.3(8) . . . ?
C9 Y1 C14 95.5(10) . . . ?
C9 Y1 C15 53.3(9) . . . ?
C9 Y1 C15 125.6(9) . . . ?
C9 Y1 C10 84.3(10) 2_655 2_655 2_655 ?
C9 Y1 C10 32.1(9) 2_655 2_655 2_655 ?
C9 Y1 C11 114.0(11) 2_655 2_655 2_655 ?
C9 Y1 C11 50.7(9) 2_655 2_655 2_655 ?
C9 Y1 C12 96.2(13) 2_655 2_655 2_655 ?
C9 Y1 C12 14.4(8) 2_655 2_655 2_655 ?
C9 Y1 C13 78.9(7) 2_655 2_655 2_655 ?
C9 Y1 C13 18.1(7) 2_655 2_655 2_655 ?
C9 Y1 C14 95.5(10) 2_655 2_655 2_655 ?
C9 Y1 C14 45.3(8) 2_655 2_655 2_655 ?
C9 Y1 C15 125.6(9) 2_655 2_655 2_655 ?
C9 Y1 C15 53.3(9) 2_655 2_655 2_655 ?
C10 Y1 C10 100.3(19) . . . ?
C10 Y1 C11 31.4(10) . . . ?
C10 Y1 C11 131.1(14) . . . ?
C10 Y1 C12 42.8(10) . . . ?
C10 Y1 C12 89.2(10) . . . ?
C10 Y1 C13 15.8(8) . . . ?
C10 Y1 C13 88.2(12) . . . ?
C10 Y1 C14 16.3(8) . . . ?
C10 Y1 C14 115.6(15) . . . ?
C10 Y1 C15 41.6(10) . . . ?
C10 Y1 C15 137.4(10) . . . ?
C10 Y1 C11 131.1(14) 2_655 2_655 2_655 ?
C10 Y1 C11 31.4(10) 2_655 2_655 2_655 ?
C10 Y1 C12 89.2(10) 2_655 2_655 2_655 ?
C10 Y1 C12 42.8(10) 2_655 2_655 2_655 ?
C10 Y1 C13 88.2(12) 2_655 2_655 2_655 ?
C10 Y1 C13 15.8(8) 2_655 2_655 2_655 ?
C10 Y1 C14 115.6(15) 2_655 2_655 2_655 ?
C10 Y1 C14 16.3(8) 2_655 2_655 2_655 ?
C10 Y1 C15 137.4(10) 2_655 2_655 2_655 ?
C10 Y1 C15 41.6(10) 2_655 2_655 2_655 ?
C11 Y1 C11 162.4(15) . . . ?
C11 Y1 C12 52.4(10) . . . ?
C11 Y1 C12 115.6(10) . . . ?
C11 Y1 C13 43.0(9) . . . ?
C11 Y1 C13 119.6(11) . . . ?
C11 Y1 C14 18.6(7) . . . ?
C11 Y1 C14 145.3(11) . . . ?
C11 Y1 C15 12.7(8) . . . ?
C11 Y1 C15 166.6(9) . . . ?
C11 Y1 C12 115.6(10) 2_655 2_655 2_655 ?
C11 Y1 C12 52.4(10) 2_655 2_655 2_655 ?
C11 Y1 C13 119.6(11) 2_655 2_655 2_655 ?
C11 Y1 C13 43.0(9) 2_655 2_655 2_655 ?
C11 Y1 C14 145.3(11) 2_655 2_655 2_655 ?
C11 Y1 C14 18.6(7) 2_655 2_655 2_655 ?
C11 Y1 C15 166.6(9) 2_655 2_655 2_655 ?
C11 Y1 C15 12.7(8) 2_655 2_655 2_655 ?
C12 Y1 C12 108.7(19) . . . ?
C12 Y1 C13 31.3(9) . . . ?
C12 Y1 C13 87.2(12) . . . ?
C12 Y1 C14 52.7(9) . . . ?
C12 Y1 C14 97.2(9) . . . ?
C12 Y1 C15 51.0(9) . . . ?
C12 Y1 C15 128.1(9) . . . ?
C12 Y1 C13 87.2(12) 2_655 2_655 2_655 ?
C12 Y1 C13 31.3(9) 2_655 2_655 2_655 ?
C12 Y1 C14 97.2(9) 2_655 2_655 2_655 ?
C12 Y1 C14 52.7(9) 2_655 2_655 2_655 ?
C12 Y1 C15 128.1(9) 2_655 2_655 2_655 ?
C12 Y1 C15 51.0(9) 2_655 2_655 2_655 ?
C13 Y1 C13 78.5(12) . . . ?
C13 Y1 C14 31.5(8) . . . ?
C13 Y1 C14 102.5(11) . . . ?
C13 Y1 C15 50.2(8) . . . ?
C13 Y1 C15 128.7(9) . . . ?
C13 Y1 C14 102.5(11) 2_655 2_655 2_655 ?
C13 Y1 C14 31.5(8) 2_655 2_655 2_655 ?
C13 Y1 C15 128.7(9) 2_655 2_655 2_655 ?
C13 Y1 C15 50.2(8) 2_655 2_655 2_655 ?
C14 Y1 C14 131.4(14) . . . ?
C14 Y1 C15 30.9(8) . . . ?
C14 Y1 C15 148.2(8) . . . ?
C14 Y1 C15 148.2(8) 2_655 2_655 2_655 ?
C14 Y1 C15 30.9(8) 2_655 2_655 2_655 ?
C15 Y1 C15 178.9(12) . . . ?
Y1 P1 Y1 119.6(1) . . . ?
Y1 P1 C1 120.20(7) . . . ?
Y1 P1 C1 120.20(7) 5_656 5_656 5_656 ?
P1 C1 C2 123.0(14) . . . ?
P1 C1 C6 121.7(14) . . . ?
C2 C1 C6 115.3(17) . . . ?
C1 C2 C3 122.1(20) . . . ?
C1 C2 H1 119.2 . . . no
C3 C2 H1 118.7 . . . no
C2 C3 C4 121.6(20) . . . ?
C2 C3 H2 119.4 . . . no
C4 C3 H2 119.0 . . . no
C3 C4 C5 118.7(19) . . . ?
C3 C4 H3 120.7 . . . no
C5 C4 H3 120.6 . . . no
C4 C5 C6 120.4(19) . . . ?
C4 C5 H4 119.8 . . . no
C6 C5 H4 119.8 . . . no
C1 C6 C5 121.9(19) . . . ?
C1 C6 H5 119.1 . . . no
C5 C6 H5 119.1 . . . no
Y1 C7 C8 75.7(16) . . . ?
Y1 C7 C11 72.7(12) . . . ?
Y1 C7 C12 71.4(13) . . . ?
Y1 C7 C15 81.4(16) . . . ?
Y1 C7 C16 122.5(12) . . . ?
Y1 C7 C25 114.6(14) . . . ?
C8 C7 C11 115.1(23) . . . ?
C8 C7 C12 21.7(20) . . . ?
C8 C7 C15 133.4(29) . . . ?
C8 C7 C16 125.0(24) . . . ?
C8 C7 C25 71.0(21) . . . ?
C11 C7 C12 93.9(19) . . . ?
C11 C7 C15 18.3(21) . . . ?
C11 C7 C16 119.8(25) . . . ?
C11 C7 C25 172.0(23) . . . ?
C12 C7 C15 112.1(24) . . . ?
C12 C7 C16 145.6(24) . . . ?
C12 C7 C25 91.7(23) . . . ?
C15 C7 C16 101.6(26) . . . ?
C15 C7 C25 155.1(28) . . . ?
C16 C7 C25 54.1(13) . . . ?
Y1 C8 C7 81.5(17) . . . ?
Y1 C8 C9 75.6(14) . . . ?
Y1 C8 C12 84.5(34) . . . ?
Y1 C8 C17 116.1(16) . . . ?
Y1 C8 C25 117.6(16) . . . ?
C7 C8 C9 113.9(25) . . . ?
C7 C8 C12 130.0(44) . . . ?
C7 C8 C17 135.3(29) . . . ?
C7 C8 C25 72.1(22) . . . ?
C9 C8 C12 16.8(33) . . . ?
C9 C8 C17 110.3(28) . . . ?
C9 C8 C25 166.6(23) . . . ?
C12 C8 C17 93.7(41) . . . ?
C12 C8 C25 152.9(43) . . . ?
C17 C8 C25 63.4(16) . . . ?
Y1 C9 C8 73.4(14) . . . ?
Y1 C9 C10 73.1(16) . . . ?
Y1 C9 C12 84.5(46) . . . ?
Y1 C9 C13 86.5(31) . . . ?
Y1 C9 C18 130.3(19) . . . ?
Y1 C9 C21 116.9(18) . . . ?
C8 C9 C10 105.9(24) . . . ?
C8 C9 C12 20.6(41) . . . ?
C8 C9 C13 127.3(40) . . . ?
C8 C9 C18 134.5(32) . . . ?
C8 C9 C21 81.5(25) . . . ?
C10 C9 C12 126.3(55) . . . ?
C10 C9 C13 22.0(28) . . . ?
C10 C9 C18 117.6(35) . . . ?
C10 C9 C21 169.3(31) . . . ?
C12 C9 C13 147.2(71) . . . ?
C12 C9 C18 114.2(57) . . . ?
C12 C9 C21 61.0(48) . . . ?
C13 C9 C18 95.6(41) . . . ?
C13 C9 C21 148.6(43) . . . ?
C18 C9 C21 53.6(17) . . . ?
Y1 C10 C9 74.8(16) . . . ?
Y1 C10 C11 75.4(17) . . . ?
Y1 C10 C13 90.1(39) . . . ?
Y1 C10 C14 86.7(36) . . . ?
Y1 C10 C19 126.1(22) . . . ?
C9 C10 C11 103.7(27) . . . ?
C9 C10 C13 25.3(33) . . . ?
C9 C10 C14 134.1(47) . . . ?
C9 C10 C19 139.5(38) . . . ?
C11 C10 C13 127.9(49) . . . ?
C11 C10 C14 30.4(29) . . . ?
C11 C10 C19 114.7(37) . . . ?
C13 C10 C14 157.7(69) . . . ?
C13 C10 C19 114.2(51) . . . ?
C14 C10 C19 85.1(44) . . . ?
Y1 C11 C7 74.0(12) . . . ?
Y1 C11 C10 73.2(17) . . . ?
Y1 C11 C14 83.1(30) . . . ?
Y1 C11 C15 91.0(45) . . . ?
Y1 C11 C20 124.8(18) . . . ?
C7 C11 C10 100.9(24) . . . ?
C7 C11 C14 127.1(37) . . . ?
C7 C11 C15 34.6(39) . . . ?
C7 C11 C20 125.7(31) . . . ?
C10 C11 C14 26.2(26) . . . ?
C10 C11 C15 135.3(56) . . . ?
C10 C11 C20 132.4(35) . . . ?
C14 C11 C15 161.5(68) . . . ?
C14 C11 C20 106.6(39) . . . ?
C15 C11 C20 91.2(53) . . . ?
Y1 C12 C7 71.7(13) . . . ?
Y1 C12 C8 77.8(32) . . . ?
Y1 C12 C9 81.0(45) . . . ?
Y1 C12 C13 76.7(17) . . . ?
Y1 C12 C17 105.0(19) . . . ?
Y1 C12 C21 125.5(23) . . . ?
C7 C12 C8 28.3(27) . . . ?
C7 C12 C9 115.2(53) . . . ?
C7 C12 C13 97.0(22) . . . ?
C7 C12 C17 87.4(25) . . . ?
C7 C12 C21 146.7(32) . . . ?
C8 C12 C9 142.7(73) . . . ?
C8 C12 C13 125.0(43) . . . ?
C8 C12 C17 59.5(36) . . . ?
C8 C12 C21 120.6(47) . . . ?
C9 C12 C13 18.4(40) . . . ?
C9 C12 C17 157.2(62) . . . ?
C9 C12 C21 96.7(56) . . . ?
C13 C12 C17 175.5(34) . . . ?
C13 C12 C21 114.0(34) . . . ?
C17 C12 C21 61.6(19) . . . ?
Y1 C13 C9 75.4(30) . . . ?
Y1 C13 C10 74.1(37) . . . ?
Y1 C13 C12 72.0(16) . . . ?
Y1 C13 C14 72.8(14) . . . ?
Y1 C13 C22 129.0(17) . . . ?
C9 C13 C10 132.7(59) . . . ?
C9 C13 C12 14.4(32) . . . ?
C9 C13 C14 122.7(39) . . . ?
C9 C13 C22 126.5(43) . . . ?
C10 C13 C12 119.2(44) . . . ?
C10 C13 C14 11.2(35) . . . ?
C10 C13 C22 100.8(47) . . . ?
C12 C13 C14 108.8(22) . . . ?
C12 C13 C22 139.6(32) . . . ?
C14 C13 C22 110.6(28) . . . ?
Y1 C14 C10 77.0(35) . . . ?
Y1 C14 C11 78.3(29) . . . ?
Y1 C14 C13 75.8(14) . . . ?
Y1 C14 C15 76.1(13) . . . ?
Y1 C14 C19 117.3(18) . . . ?
Y1 C14 C23 122.0(18) . . . ?
C10 C14 C11 123.4(51) . . . ?
C10 C14 C13 11.0(34) . . . ?
C10 C14 C15 115.9(41) . . . ?
C10 C14 C19 68.4(39) . . . ?
C10 C14 C23 119.2(47) . . . ?
C11 C14 C13 112.7(34) . . . ?
C11 C14 C15 7.6(28) . . . ?
C11 C14 C19 163.5(39) . . . ?
C11 C14 C23 117.2(40) . . . ?
C13 C14 C15 105.2(20) . . . ?
C13 C14 C19 78.1(24) . . . ?
C13 C14 C23 129.3(30) . . . ?
C15 C14 C19 166.5(23) . . . ?
C15 C14 C23 124.6(29) . . . ?
C19 C14 C23 51.3(16) . . . ?
Y1 C15 C7 75.4(16) . . . ?
Y1 C15 C11 76.3(44) . . . ?
Y1 C15 C14 73.0(13) . . . ?
Y1 C15 C20 115.1(16) . . . ?
Y1 C15 C24 127.4(17) . . . ?
C7 C15 C11 127.1(56) . . . ?
C7 C15 C14 116.3(26) . . . ?
C7 C15 C20 164.7(30) . . . ?
C7 C15 C24 118.0(30) . . . ?
C11 C15 C14 11.0(41) . . . ?
C11 C15 C20 67.7(46) . . . ?
C11 C15 C24 114.8(53) . . . ?
C14 C15 C20 78.3(21) . . . ?
C14 C15 C24 125.3(26) . . . ?
C20 C15 C24 47.1(14) . . . ?
C7 C16 C25 63.1(15) . . . ?
C8 C17 C12 26.8(13) . . . ?
C8 C17 C21 78.4(19) . . . ?
C8 C17 C25 60.8(17) . . . ?
C12 C17 C21 51.8(16) . . . ?
C12 C17 C25 86.9(21) . . . ?
C21 C17 C25 134.2(23) . . . ?
C9 C18 C21 69.6(24) . . . ?
C10 C19 C14 26.5(16) . . . ?
C10 C19 C22 70.4(22) . . . ?
C10 C19 C23 83.0(27) . . . ?
C14 C19 C22 96.6(21) . . . ?
C14 C19 C23 56.7(19) . . . ?
C22 C19 C23 153.3(30) . . . ?
C11 C20 C15 21.1(15) . . . ?
C11 C20 C24 81.4(22) . . . ?
C15 C20 C24 60.3(17) . . . ?
C9 C21 C12 22.3(16) . . . ?
C9 C21 C17 88.7(21) . . . ?
C9 C21 C18 56.7(18) . . . ?
C12 C21 C17 66.6(21) . . . ?
C12 C21 C18 78.8(24) . . . ?
C17 C21 C18 145.5(27) . . . ?
C13 C22 C19 74.5(21) . . . ?
C14 C23 C19 72.0(24) . . . ?
C15 C24 C20 72.6(21) . . . ?
C7 C25 C8 36.9(11) . . . ?
C7 C25 C16 62.8(15) . . . ?
C7 C25 C17 92.7(19) . . . ?
C8 C25 C16 99.7(20) . . . ?
C8 C25 C17 55.8(16) . . . ?
C16 C25 C17 154.9(24) . . . ?

loop_
_geom_bond_atom_site_label_1
_geom_bond_atom_site_label_2
_geom_bond_distance
_geom_bond_publ_flag
Y1 P1 3.021(3) ?
Y1 P1 3.021(3) ?
Y1 C7 2.68(2) ?
Y1 C7 2.68(2) ?
Y1 C8 2.63(2) ?
Y1 C8 2.63(2) ?
Y1 C9 2.66(3) ?
Y1 C9 2.66(3) ?
Y1 C10 2.64(3) ?
Y1 C10 2.64(3) ?
Y1 C11 2.66(3) ?
Y1 C11 2.66(3) ?
Y1 C12 2.68(3) ?
Y1 C12 2.68(3) ?
Y1 C13 2.74(3) ?
Y1 C13 2.74(3) ?
Y1 C14 2.70(3) ?
Y1 C14 2.70(3) ?
Y1 C15 2.74(2) ?
Y1 C15 2.74(2) ?
P1 C1 1.86(2) ?
C1 C2 1.35(2) ?
C1 C6 1.40(2) ?
C2 C3 1.37(3) ?
C2 H1 0.95 no
C3 C4 1.36(3) ?
C3 H2 0.95 no
C4 C5 1.31(3) ?
C4 H3 0.95 no
C5 C6 1.40(3) ?
C5 H4 0.95 no
C6 H5 0.95 no
C7 C8 1.05(3) ?
C7 C11 1.53(3) ?
C7 C12 1.69(4) ?
C7 C15 1.09(2) ?
C7 C16 1.66(3) ?
C7 C25 1.66(3) ?
C8 C9 1.41(4) ?
C8 C12 0.82(4) ?
C8 C17 1.56(4) ?
C8 C25 1.65(4) ?
C9 C10 1.46(4) ?
C9 C12 0.67(4) ?
C9 C13 0.85(3) ?
C9 C18 1.57(4) ?
C9 C21 1.76(5) ?
C10 C11 1.43(4) ?
C10 C13 0.75(4) ?
C10 C14 0.76(4) ?
C10 C19 1.58(4) ?
C11 C14 0.87(3) ?
C11 C15 0.60(4) ?
C11 C20 1.55(4) ?
C12 C13 1.46(4) ?
C12 C17 1.81(5) ?
C12 C21 1.55(4) ?
C13 C14 1.48(4) ?
C13 C22 1.61(4) ?
C14 C15 1.45(4) ?
C14 C19 1.70(5) ?
C14 C23 1.49(3) ?
C15 C20 1.67(4) ?
C15 C24 1.52(3) ?
C16 C25 1.51(3) ?
C17 C21 1.73(4) ?
C17 C25 1.69(4) ?
C18 C21 1.51(4) ?
C19 C22 1.70(4) ?
C19 C23 1.39(4) ?
C20 C24 1.28(3) ?

loop_
_geom_contact_atom_site_label_1
_geom_contact_atom_site_label_2
_geom_contact_distance
_geom_contact_site_symmetry_2
_geom_contact_publ_flag
C3 C16 3.54(3) 2_665 no
C3 C16 3.54(3) 5_666 no
C4 C18 3.51(3) 3_655 no
C4 C18 3.51(3) 8_655 no
C6 C20 3.49(3) 5_656 no
C7 C19 3.56(4) 8 no
C10 C23 3.50(4) 8 no
C11 C19 3.43(4) 8 no
C13 C23 3.49(4) 8 no
C14 C23 3.57(4) 8 no
C15 C19 3.39(4) 8 no
C16 H2 2.7627 2_665 no
C16 C16 2.78(5) 6_556 no
C17 C21 3.59(4) 7_565 no
C19 C23 3.59(4) 8 no
C21 C25 3.42(4) 8_655 no
C22 C23 3.60(4) 8 no
C24 C24 3.02(5) 6_556 no
C25 H2 3.0398 2_665 no
H3 H3 2.4858 2_765 no
H3 H4 2.5203 2_765 no

loop_
_geom_torsion_atom_site_label_1
_geom_torsion_atom_site_label_2
_geom_torsion_atom_site_label_3
_geom_torsion_atom_site_label_4
_geom_torsion
_geom_torsion_publ_flag
Y1 P1 Y1 P1 0.0000 no
Y1 P1 Y1 C7 -99.9(5) no
Y1 P1 Y1 C7 82.4(4) no
Y1 P1 Y1 C8 -121.8(6) no
Y1 P1 Y1 C8 75.7(6) no
Y1 P1 Y1 C9 -129.4(8) no
Y1 P1 Y1 C9 108.1(12) no
Y1 P1 Y1 C10 -91.1(14) no
Y1 P1 Y1 C10 132.9(8) no
Y1 P1 Y1 C11 -74.5(7) no
Y1 P1 Y1 C11 114.0(8) no
Y1 P1 Y1 C12 -130.1(8) no
Y1 P1 Y1 C12 88.1(12) no
Y1 P1 Y1 C13 -114.4(11) no
Y1 P1 Y1 C13 128.8(8) no
Y1 P1 Y1 C14 -73.3(7) no
Y1 P1 Y1 C14 130.2(6) no
Y1 P1 Y1 C15 -79.0(6) no
Y1 P1 Y1 C15 101.6(6) no
Y1 P1 C1 C2 89.7(4) no
Y1 P1 C1 C6 -90.3(4) no
Y1 P1 Y1 P1 0.0000 no
Y1 P1 Y1 C7 82.4(4) no
Y1 P1 Y1 C7 -99.9(5) no
Y1 P1 Y1 C8 75.7(6) no
Y1 P1 Y1 C8 -121.8(6) no
Y1 P1 Y1 C9 108.1(12) no
Y1 P1 Y1 C9 -129.4(8) no
Y1 P1 Y1 C10 132.9(8) no
Y1 P1 Y1 C10 -91.1(14) no
Y1 P1 Y1 C11 114.0(8) no
Y1 P1 Y1 C11 -74.5(7) no
Y1 P1 Y1 C12 88.1(12) no
Y1 P1 Y1 C12 -130.1(8) no
Y1 P1 Y1 C13 128.8(8) no
Y1 P1 Y1 C13 -114.4(11) no
Y1 P1 Y1 C14 130.2(6) no
Y1 P1 Y1 C14 -73.3(7) no
Y1 P1 Y1 C15 101.6(6) no
Y1 P1 Y1 C15 -79.0(6) no
Y1 P1 C1 C2 89.7(4) no
Y1 P1 C1 C6 -90.3(4) no
Y1 C7 C8 C9 70.1(20) no
Y1 C7 C8 C12 75.5(53) no
Y1 C7 C8 C17 -118.8(34) no
Y1 C7 C8 C25 -122.8(13) no
Y1 C7 C11 C10 -68.9(18) no
Y1 C7 C11 C14 -68.0(43) no
Y1 C7 C11 C15 116.4(68) no
Y1 C7 C11 C20 121.8(26) no
Y1 C7 C12 C8 -98.2(55) no
Y1 C7 C12 C9 70.3(55) no
Y1 C7 C12 C13 73.5(17) no
Y1 C7 C12 C17 -106.8(16) no
Y1 C7 C12 C21 -127.6(50) no
Y1 C7 C15 C11 -59.8(65) no
Y1 C7 C15 C14 -62.2(20) no
Y1 C7 C15 C20 135(10) no
Y1 C7 C15 C24 125.0(23) no
Y1 C7 C16 C25 98.4(19) no
Y1 C7 C25 C8 63.6(18) no
Y1 C7 C25 C16 -113.5(16) no
Y1 C7 C25 C17 61.0(18) no
Y1 C7 C8 C9 70.1(20) no
Y1 C7 C8 C12 75.5(53) no
Y1 C7 C8 C17 -118.8(34) no
Y1 C7 C8 C25 -122.8(13) no
Y1 C7 C11 C10 -68.9(18) no
Y1 C7 C11 C14 -68.0(43) no
Y1 C7 C11 C15 116.4(68) no
Y1 C7 C11 C20 121.8(26) no
Y1 C7 C12 C8 -98.2(55) no
Y1 C7 C12 C9 70.3(55) no
Y1 C7 C12 C13 73.5(17) no
Y1 C7 C12 C17 -106.8(16) no
Y1 C7 C12 C21 -127.6(50) no
Y1 C7 C15 C11 -59.8(65) no
Y1 C7 C15 C14 -62.2(20) no
Y1 C7 C15 C20 135(10) no
Y1 C7 C15 C24 125.0(23) no
Y1 C7 C16 C25 98.4(19) no
Y1 C7 C25 C8 63.6(18) no
Y1 C7 C25 C16 -113.5(16) no
Y1 C7 C25 C17 61.0(18) no
Y1 C8 C7 C11 -62.7(18) no
Y1 C8 C7 C12 -75.5(53) no
Y1 C8 C7 C15 -63.1(34) no
Y1 C8 C7 C16 119.9(20) no
Y1 C8 C7 C25 122.8(13) no
Y1 C8 C9 C10 66.4(19) no
Y1 C8 C9 C12 -121(12) no
Y1 C8 C9 C13 72.1(45) no
Y1 C8 C9 C18 -130.8(34) no
Y1 C8 C9 C21 -121.5(15) no
Y1 C8 C12 C7 74.1(45) no
Y1 C8 C12 C9 57(11) no
Y1 C8 C12 C13 64.0(39) no
Y1 C8 C12 C17 -115.9(16) no
Y1 C8 C12 C21 -124.2(37) no
Y1 C8 C17 C12 85.7(36) no
Y1 C8 C17 C21 92.3(19) no
Y1 C8 C17 C25 -109.4(19) no
Y1 C8 C25 C7 -69.9(19) no
Y1 C8 C25 C16 -67.3(22) no
Y1 C8 C25 C17 107.0(19) no
Y1 C8 C7 C11 -62.7(18) no
Y1 C8 C7 C12 -75.5(53) no
Y1 C8 C7 C15 -63.1(34) no
Y1 C8 C7 C16 119.9(20) no
Y1 C8 C7 C25 122.8(13) no
Y1 C8 C9 C10 66.4(19) no
Y1 C8 C9 C12 -121(12) no
Y1 C8 C9 C13 72.1(45) no
Y1 C8 C9 C18 -130.8(34) no
Y1 C8 C9 C21 -121.5(15) no
Y1 C8 C12 C7 74.1(45) no
Y1 C8 C12 C9 57(11) no
Y1 C8 C12 C13 64.0(39) no
Y1 C8 C12 C17 -115.9(16) no
Y1 C8 C12 C21 -124.2(37) no
Y1 C8 C17 C12 85.7(36) no
Y1 C8 C17 C21 92.3(19) no
Y1 C8 C17 C25 -109.4(19) no
Y1 C8 C25 C7 -69.9(19) no
Y1 C8 C25 C16 -67.3(22) no
Y1 C8 C25 C17 107.0(19) no
Y1 C9 C8 C7 -73.7(22) no
Y1 C9 C8 C12 121(12) no
Y1 C9 C8 C17 112.9(19) no
Y1 C9 C8 C25 172(11) no
Y1 C9 C10 C11 70.4(19) no
Y1 C9 C10 C13 -125.4(80) no
Y1 C9 C10 C14 69.6(61) no
Y1 C9 C10 C19 -128.4(43) no
Y1 C9 C12 C7 -64.9(34) no
Y1 C9 C12 C8 -56(11) no
Y1 C9 C12 C13 -75(12) no
Y1 C9 C12 C17 108(14) no
Y1 C9 C12 C21 125.0(23) no
Y1 C9 C13 C10 51.4(74) no
Y1 C9 C13 C12 74(12) no
Y1 C9 C13 C14 57.9(33) no
Y1 C9 C13 C22 -128.0(34) no
Y1 C9 C18 C21 -96.5(29) no
Y1 C9 C21 C12 -66.1(48) no
Y1 C9 C21 C17 -59.2(22) no
Y1 C9 C21 C18 121.8(23) no
Y1 C9 C8 C7 -73.7(22) no
Y1 C9 C8 C12 121(12) no
Y1 C9 C8 C17 112.9(19) no
Y1 C9 C8 C25 172(11) no
Y1 C9 C10 C11 70.4(19) no
Y1 C9 C10 C13 -125.4(80) no
Y1 C9 C10 C14 69.6(61) no
Y1 C9 C10 C19 -128.4(43) no
Y1 C9 C12 C7 -64.9(34) no
Y1 C9 C12 C8 -56(11) no
Y1 C9 C12 C13 -75(12) no
Y1 C9 C12 C17 108(14) no
Y1 C9 C12 C21 125.0(23) no
Y1 C9 C13 C10 51.4(74) no
Y1 C9 C13 C12 74(12) no
Y1 C9 C13 C14 57.9(33) no
Y1 C9 C13 C22 -128.0(34) no
Y1 C9 C18 C21 -96.5(29) no
Y1 C9 C21 C12 -66.1(48) no
Y1 C9 C21 C17 -59.2(22) no
Y1 C9 C21 C18 121.8(23) no
Y1 C10 C9 C8 -66.6(17) no
Y1 C10 C9 C12 -69.7(63) no
Y1 C10 C9 C13 125.4(80) no
Y1 C10 C9 C18 127.2(24) no
Y1 C10 C9 C21 160(16) no
Y1 C10 C11 C7 69.5(15) no
Y1 C10 C11 C14 -109.0(63) no
Y1 C10 C11 C15 73.8(74) no
Y1 C10 C11 C20 -122.2(31) no
Y1 C10 C13 C9 -51.8(72) no
Y1 C10 C13 C12 -58.2(36) no
Y1 C10 C13 C14 -81(17) no
Y1 C10 C13 C22 127.7(18) no
Y1 C10 C14 C11 66.4(53) no
Y1 C10 C14 C13 82(17) no
Y1 C10 C14 C15 67.3(30) no
Y1 C10 C14 C19 -126.7(19) no
Y1 C10 C14 C23 -119.6(32) no
Y1 C10 C19 C14 82.3(44) no
Y1 C10 C19 C22 -106.7(29) no
Y1 C10 C19 C23 75.6(33) no
Y1 C10 C9 C8 -66.6(17) no
Y1 C10 C9 C12 -69.7(63) no
Y1 C10 C9 C13 125.4(80) no
Y1 C10 C9 C18 127.2(24) no
Y1 C10 C9 C21 160(16) no
Y1 C10 C11 C7 69.5(15) no
Y1 C10 C11 C14 -109.0(63) no
Y1 C10 C11 C15 73.8(74) no
Y1 C10 C11 C20 -122.2(31) no
Y1 C10 C13 C9 -51.8(72) no
Y1 C10 C13 C12 -58.2(36) no
Y1 C10 C13 C14 -81(17) no
Y1 C10 C13 C22 127.7(18) no
Y1 C10 C14 C11 66.4(53) no
Y1 C10 C14 C13 82(17) no
Y1 C10 C14 C15 67.3(30) no
Y1 C10 C14 C19 -126.7(19) no
Y1 C10 C14 C23 -119.6(32) no
Y1 C10 C19 C14 82.3(44) no
Y1 C10 C19 C22 -106.7(29) no
Y1 C10 C19 C23 75.6(33) no
Y1 C11 C7 C8 64.5(21) no
Y1 C11 C7 C12 69.2(13) no
Y1 C11 C7 C15 -116.4(68) no
Y1 C11 C7 C16 -118.0(15) no
Y1 C11 C7 C25 -156(16) no
Y1 C11 C10 C9 -69.9(19) no
Y1 C11 C10 C13 -78.4(56) no
Y1 C11 C10 C14 109.0(63) no
Y1 C11 C10 C19 123.4(26) no
Y1 C11 C14 C10 -65.8(57) no
Y1 C11 C14 C13 -69.0(23) no
Y1 C11 C14 C15 -72(21) no
Y1 C11 C14 C19 162(13) no
Y1 C11 C14 C23 120.1(28) no
Y1 C11 C15 C7 59.4(54) no
Y1 C11 C15 C14 71(21) no
Y1 C11 C15 C20 -124.9(19) no
Y1 C11 C15 C24 -125.2(29) no
Y1 C11 C20 C15 92.0(51) no
Y1 C11 C20 C24 92.4(27) no
Y1 C11 C7 C8 64.5(21) no
Y1 C11 C7 C12 69.2(13) no
Y1 C11 C7 C15 -116.4(68) no
Y1 C11 C7 C16 -118.0(15) no
Y1 C11 C7 C25 -156(16) no
Y1 C11 C10 C9 -69.9(19) no
Y1 C11 C10 C13 -78.4(56) no
Y1 C11 C10 C14 109.0(63) no
Y1 C11 C10 C19 123.4(26) no
Y1 C11 C14 C10 -65.8(57) no
Y1 C11 C14 C13 -69.0(23) no
Y1 C11 C14 C15 -72(21) no
Y1 C11 C14 C19 162(13) no
Y1 C11 C14 C23 120.1(28) no
Y1 C11 C15 C7 59.4(54) no
Y1 C11 C15 C14 71(21) no
Y1 C11 C15 C20 -124.9(19) no
Y1 C11 C15 C24 -125.2(29) no
Y1 C11 C20 C15 92.0(51) no
Y1 C11 C20 C24 92.4(27) no
Y1 C12 C7 C8 98.2(55) no
Y1 C12 C7 C11 -70.3(13) no
Y1 C12 C7 C15 -72.2(20) no
Y1 C12 C7 C16 120.8(28) no
Y1 C12 C7 C25 115.4(13) no
Y1 C12 C8 C7 -74.1(45) no
Y1 C12 C8 C9 -57(11) no
Y1 C12 C8 C17 115.9(16) no
Y1 C12 C8 C25 146.7(85) no
Y1 C12 C9 C8 56(11) no
Y1 C12 C9 C10 64.4(46) no
Y1 C12 C9 C13 75(12) no
Y1 C12 C9 C18 -132.0(35) no
Y1 C12 C9 C21 -125.0(23) no
Y1 C12 C13 C9 -102(13) no
Y1 C12 C13 C10 59.3(47) no
Y1 C12 C13 C14 63.9(17) no
Y1 C12 C13 C22 -129.6(34) no
Y1 C12 C17 C8 -65.6(32) no
Y1 C12 C17 C21 122.6(24) no
Y1 C12 C17 C25 -78.8(18) no
Y1 C12 C21 C9 83.8(54) no
Y1 C12 C21 C17 -88.7(27) no
Y1 C12 C21 C18 90.6(30) no
Y1 C12 C7 C8 98.2(55) no
Y1 C12 C7 C11 -70.3(13) no
Y1 C12 C7 C15 -72.2(20) no
Y1 C12 C7 C16 120.8(28) no
Y1 C12 C7 C25 115.4(13) no
Y1 C12 C8 C7 -74.1(45) no
Y1 C12 C8 C9 -57(11) no
Y1 C12 C8 C17 115.9(16) no
Y1 C12 C8 C25 146.7(85) no
Y1 C12 C9 C8 56(11) no
Y1 C12 C9 C10 64.4(46) no
Y1 C12 C9 C13 75(12) no
Y1 C12 C9 C18 -132.0(35) no
Y1 C12 C9 C21 -125.0(23) no
Y1 C12 C13 C9 -102(13) no
Y1 C12 C13 C10 59.3(47) no
Y1 C12 C13 C14 63.9(17) no
Y1 C12 C13 C22 -129.6(34) no
Y1 C12 C17 C8 -65.6(32) no
Y1 C12 C17 C21 122.6(24) no
Y1 C12 C17 C25 -78.8(18) no
Y1 C12 C21 C9 83.8(54) no
Y1 C12 C21 C17 -88.7(27) no
Y1 C12 C21 C18 90.6(30) no
Y1 C13 C9 C8 -66.0(36) no
Y1 C13 C9 C10 -51.4(74) no
Y1 C13 C9 C12 -74(12) no
Y1 C13 C9 C18 130.2(20) no
Y1 C13 C9 C21 140.4(73) no
Y1 C13 C10 C9 51.8(72) no
Y1 C13 C10 C11 71.4(44) no
Y1 C13 C10 C14 81(17) no
Y1 C13 C10 C19 -130.3(37) no
Y1 C13 C12 C7 -69.3(13) no
Y1 C13 C12 C8 -64.5(47) no
Y1 C13 C12 C9 102(13) no
Y1 C13 C12 C17 114(35) no
Y1 C13 C12 C21 123.2(27) no
Y1 C13 C14 C10 -95(18) no
Y1 C13 C14 C11 70.6(34) no
Y1 C13 C14 C15 71.0(15) no
Y1 C13 C14 C19 -122.5(16) no
Y1 C13 C14 C23 -119.9(28) no
Y1 C13 C22 C19 80.6(26) no
Y1 C13 C9 C8 -66.0(36) no
Y1 C13 C9 C10 -51.4(74) no
Y1 C13 C9 C12 -74(12) no
Y1 C13 C9 C18 130.2(20) no
Y1 C13 C9 C21 140.4(73) no
Y1 C13 C10 C9 51.8(72) no
Y1 C13 C10 C11 71.4(44) no
Y1 C13 C10 C14 81(17) no
Y1 C13 C10 C19 -130.3(37) no
Y1 C13 C12 C7 -69.3(13) no
Y1 C13 C12 C8 -64.5(47) no
Y1 C13 C12 C9 102(13) no
Y1 C13 C12 C17 114(35) no
Y1 C13 C12 C21 123.2(27) no
Y1 C13 C14 C10 -95(18) no
Y1 C13 C14 C11 70.6(34) no
Y1 C13 C14 C15 71.0(15) no
Y1 C13 C14 C19 -122.5(16) no
Y1 C13 C14 C23 -119.9(28) no
Y1 C13 C22 C19 80.6(26) no
Y1 C14 C10 C9 -65.0(51) no
Y1 C14 C10 C11 -66.4(53) no
Y1 C14 C10 C13 -82(17) no
Y1 C14 C10 C19 126.7(19) no
Y1 C14 C11 C7 63.9(34) no
Y1 C14 C11 C10 65.8(57) no
Y1 C14 C11 C15 72(21) no
Y1 C14 C11 C20 -124.4(23) no
Y1 C14 C13 C9 -59.2(41) no
Y1 C14 C13 C10 95(18) no
Y1 C14 C13 C12 -63.4(19) no
Y1 C14 C13 C22 125.9(19) no
Y1 C14 C15 C7 63.5(23) no
Y1 C14 C15 C11 -106(21) no
Y1 C14 C15 C20 -121.1(13) no
Y1 C14 C15 C24 -124.2(23) no
Y1 C14 C19 C10 -61.6(37) no
Y1 C14 C19 C22 -70.0(22) no
Y1 C14 C19 C23 110.5(23) no
Y1 C14 C23 C19 -101.1(26) no
Y1 C14 C10 C9 -65.0(51) no
Y1 C14 C10 C11 -66.4(53) no
Y1 C14 C10 C13 -82(17) no
Y1 C14 C10 C19 126.7(19) no
Y1 C14 C11 C7 63.9(34) no
Y1 C14 C11 C10 65.8(57) no
Y1 C14 C11 C15 72(21) no
Y1 C14 C11 C20 -124.4(23) no
Y1 C14 C13 C9 -59.2(41) no
Y1 C14 C13 C10 95(18) no
Y1 C14 C13 C12 -63.4(19) no
Y1 C14 C13 C22 125.9(19) no
Y1 C14 C15 C7 63.5(23) no
Y1 C14 C15 C11 -106(21) no
Y1 C14 C15 C20 -121.1(13) no
Y1 C14 C15 C24 -124.2(23) no
Y1 C14 C19 C10 -61.6(37) no
Y1 C14 C19 C22 -70.0(22) no
Y1 C14 C19 C23 110.5(23) no
Y1 C14 C23 C19 -101.1(26) no
Y1 C15 C7 C8 60.9(34) no
Y1 C15 C7 C11 59.8(65) no
Y1 C15 C7 C12 65.8(17) no
Y1 C15 C7 C16 -121.6(13) no
Y1 C15 C7 C25 -132.3(55) no
Y1 C15 C11 C7 -59.4(54) no
Y1 C15 C11 C10 -66.8(59) no
Y1 C15 C11 C14 -71(21) no
Y1 C15 C11 C20 124.9(19) no
Y1 C15 C14 C10 -67.9(43) no
Y1 C15 C14 C11 106(21) no
Y1 C15 C14 C13 -70.7(16) no
Y1 C15 C14 C19 -173(11) no
Y1 C15 C14 C23 119.5(25) no
Y1 C15 C20 C11 -61.7(43) no
Y1 C15 C20 C24 118.7(21) no
Y1 C15 C24 C20 -91.1(25) no
Y1 C15 C7 C8 60.9(34) no
Y1 C15 C7 C11 59.8(65) no
Y1 C15 C7 C12 65.8(17) no
Y1 C15 C7 C16 -121.6(13) no
Y1 C15 C7 C25 -132.3(55) no
Y1 C15 C11 C7 -59.4(54) no
Y1 C15 C11 C10 -66.8(59) no
Y1 C15 C11 C14 -71(21) no
Y1 C15 C11 C20 124.9(19) no
Y1 C15 C14 C10 -67.9(43) no
Y1 C15 C14 C11 106(21) no
Y1 C15 C14 C13 -70.7(16) no
Y1 C15 C14 C19 -173(11) no
Y1 C15 C14 C23 119.5(25) no
Y1 C15 C20 C11 -61.7(43) no
Y1 C15 C20 C24 118.7(21) no
Y1 C15 C24 C20 -91.1(25) no
P1 Y1 P1 Y1 0.0000 no
P1 Y1 P1 C1 -179.4(7) no
P1 Y1 C7 C8 105.0(18) no
P1 Y1 C7 C11 -132.4(17) no
P1 Y1 C7 C12 127.2(16) no
P1 Y1 C7 C15 -115.9(20) no
P1 Y1 C7 C16 -17.6(16) no
P1 Y1 C7 C25 44.1(16) no
P1 Y1 C7 C8 164.7(18) no
P1 Y1 C7 C11 -72.7(17) no
P1 Y1 C7 C12 -173.1(16) no
P1 Y1 C7 C15 -56.2(20) no
P1 Y1 C7 C16 42.1(17) no
P1 Y1 C7 C25 103.8(16) no
P1 Y1 C8 C7 -74.9(18) no
P1 Y1 C8 C9 167.6(17) no
P1 Y1 C8 C12 153.2(35) no
P1 Y1 C8 C17 61.8(20) no
P1 Y1 C8 C25 -10.4(18) no
P1 Y1 C8 C7 -17.4(20) no
P1 Y1 C8 C9 -134.8(17) no
P1 Y1 C8 C12 -149.3(33) no
P1 Y1 C8 C17 119.3(19) no
P1 Y1 C8 C25 47.2(19) no
P1 Y1 C9 C8 -14.8(20) no
P1 Y1 C9 C10 -127.7(20) no
P1 Y1 C9 C12 2.9(52) no
P1 Y1 C9 C13 -145.5(30) no
P1 Y1 C9 C18 120.2(28) no
P1 Y1 C9 C21 56.4(21) no
P1 Y1 C9 C8 65.7(23) no
P1 Y1 C9 C10 -47.3(27) no
P1 Y1 C9 C12 83.3(51) no
P1 Y1 C9 C13 -65.1(37) no
P1 Y1 C9 C18 -159.4(24) no
P1 Y1 C9 C21 136.8(16) no
P1 Y1 C10 C9 77.7(27) no
P1 Y1 C10 C11 -31.2(30) no
P1 Y1 C10 C13 98.1(43) no
P1 Y1 C10 C14 -59.8(43) no
P1 Y1 C10 C19 -141.4(25) no
P1 Y1 C10 C9 147.3(19) no
P1 Y1 C10 C11 38.4(23) no
P1 Y1 C10 C13 167.7(38) no
P1 Y1 C10 C14 9.8(40) no
P1 Y1 C10 C19 -71.8(33) no
P1 Y1 C11 C7 51.2(16) no
P1 Y1 C11 C10 158.1(21) no
P1 Y1 C11 C14 -176.9(27) no
P1 Y1 C11 C15 20.6(48) no
P1 Y1 C11 C20 -71.5(27) no
P1 Y1 C11 C7 108.3(16) no
P1 Y1 C11 C10 -144.8(22) no
P1 Y1 C11 C14 -119.9(29) no
P1 Y1 C11 C15 77.7(47) no
P1 Y1 C11 C20 -14.4(26) no
P1 Y1 C12 C7 -57.0(15) no
P1 Y1 C12 C8 -28.3(37) no
P1 Y1 C12 C9 -177.4(46) no
P1 Y1 C12 C13 -159.2(17) no
P1 Y1 C12 C17 25.1(21) no
P1 Y1 C12 C21 90.7(30) no
P1 Y1 C12 C7 9.4(22) no
P1 Y1 C12 C8 38.1(41) no
P1 Y1 C12 C9 -110.9(48) no
P1 Y1 C12 C13 -92.7(23) no
P1 Y1 C12 C17 91.5(19) no
P1 Y1 C12 C21 157.1(23) no
P1 Y1 C13 C9 44.2(38) no
P1 Y1 C13 C10 -99.1(42) no
P1 Y1 C13 C12 29.7(25) no
P1 Y1 C13 C14 -87.4(20) no
P1 Y1 C13 C22 169.7(20) no
P1 Y1 C13 C9 129.0(31) no
P1 Y1 C13 C10 -14.4(45) no
P1 Y1 C13 C12 114.4(21) no
P1 Y1 C13 C14 -2.7(20) no
P1 Y1 C13 C22 -105.6(25) no
P1 Y1 C14 C10 132.3(36) no
P1 Y1 C14 C11 3.6(32) no
P1 Y1 C14 C13 121.0(17) no
P1 Y1 C14 C15 11.1(18) no
P1 Y1 C14 C19 -170.7(16) no
P1 Y1 C14 C23 -111.2(24) no
P1 Y1 C14 C10 -170.9(37) no
P1 Y1 C14 C11 60.5(29) no
P1 Y1 C14 C13 177.8(16) no
P1 Y1 C14 C15 67.9(15) no
P1 Y1 C14 C19 -113.9(19) no
P1 Y1 C14 C23 -54.4(25) no
P1 Y1 C15 C7 64.8(20) no
P1 Y1 C15 C11 -160.4(46) no
P1 Y1 C15 C14 -171.2(15) no
P1 Y1 C15 C20 -103.4(17) no
P1 Y1 C15 C24 -49.4(24) no
P1 Y1 C15 C7 123.9(20) no
P1 Y1 C15 C11 -101.3(47) no
P1 Y1 C15 C14 -112.1(15) no
P1 Y1 C15 C20 -44.3(17) no
P1 Y1 C15 C24 9.7(23) no
P1 Y1 P1 Y1 0.0000 no
P1 Y1 P1 C1 179.4(7) no
P1 Y1 C7 C8 -105.0(18) no
P1 Y1 C7 C11 132.4(17) no
P1 Y1 C7 C12 -127.2(16) no
P1 Y1 C7 C15 115.9(20) no
P1 Y1 C7 C16 17.6(16) no
P1 Y1 C7 C25 -44.1(16) no
P1 Y1 C7 C8 -164.7(18) no
P1 Y1 C7 C11 72.7(17) no
P1 Y1 C7 C12 173.1(16) no
P1 Y1 C7 C15 56.2(20) no
P1 Y1 C7 C16 -42.1(17) no
P1 Y1 C7 C25 -103.8(16) no
P1 Y1 C8 C7 74.9(18) no
P1 Y1 C8 C9 -167.6(17) no
P1 Y1 C8 C12 -153.2(35) no
P1 Y1 C8 C17 -61.8(20) no
P1 Y1 C8 C25 10.4(18) no
P1 Y1 C8 C7 17.4(20) no
P1 Y1 C8 C9 134.8(17) no
P1 Y1 C8 C12 149.3(33) no
P1 Y1 C8 C17 -119.3(19) no
P1 Y1 C8 C25 -47.2(19) no
P1 Y1 C11 C7 -51.2(16) no
P1 Y1 C11 C10 -158.1(21) no
P1 Y1 C11 C14 176.9(27) no
P1 Y1 C11 C15 -20.6(48) no
P1 Y1 C11 C20 71.5(27) no
P1 Y1 C11 C7 -108.3(16) no
P1 Y1 C11 C10 144.8(22) no
P1 Y1 C11 C14 119.9(29) no
P1 Y1 C11 C15 -77.7(47) no
P1 Y1 C11 C20 14.4(26) no
P1 Y1 C14 C10 -132.3(36) no
P1 Y1 C14 C11 -3.6(32) no
P1 Y1 C14 C13 -121.0(17) no
P1 Y1 C14 C15 -11.1(18) no
P1 Y1 C14 C19 170.7(16) no
P1 Y1 C14 C23 111.2(24) no
P1 Y1 C14 C10 170.9(37) no
P1 Y1 C14 C11 -60.5(29) no
P1 Y1 C14 C13 -177.8(16) no
P1 Y1 C14 C15 -67.9(15) no
P1 Y1 C14 C19 113.9(19) no
P1 Y1 C14 C23 54.4(25) no
P1 Y1 C15 C7 -64.8(20) no
P1 Y1 C15 C11 160.4(46) no
P1 Y1 C15 C14 171.2(15) no
P1 Y1 C15 C20 103.4(17) no
P1 Y1 C15 C24 49.4(24) no
P1 Y1 C15 C7 -123.9(20) no
P1 Y1 C15 C11 101.3(47) no
P1 Y1 C15 C14 112.1(15) no
P1 Y1 C15 C20 44.3(17) no
P1 Y1 C15 C24 -9.7(23) no
P1 C1 C2 C3 180.0000 no
P1 C1 C6 C5 180.00000(10) no
C1 P1 Y1 C7 -79.6(8) no
C1 P1 Y1 C7 98.2(7) no
C1 P1 Y1 C8 -57.6(9) no
C1 P1 Y1 C8 104.9(9) no
C1 P1 Y1 C9 -50.1(10) no
C1 P1 Y1 C9 72.5(14) no
C1 P1 Y1 C10 -88.4(16) no
C1 P1 Y1 C10 47.6(10) no
C1 P1 Y1 C11 -105.0(9) no
C1 P1 Y1 C11 66.5(10) no
C1 P1 Y1 C12 -49.3(10) no
C1 P1 Y1 C12 92.5(14) no
C1 P1 Y1 C13 -65.1(13) no
C1 P1 Y1 C13 51.8(11) no
C1 P1 Y1 C14 -106.2(10) no
C1 P1 Y1 C14 50.4(9) no
C1 P1 Y1 C15 -100.5(9) no
C1 P1 Y1 C15 79.0(9) no
C1 P1 Y1 C7 79.6(8) no
C1 P1 Y1 C7 -98.2(7) no
C1 P1 Y1 C8 57.6(9) no
C1 P1 Y1 C8 -104.9(9) no
C1 P1 Y1 C9 50.1(10) no
C1 P1 Y1 C9 -72.5(14) no
C1 P1 Y1 C10 88.4(16) no
C1 P1 Y1 C10 -47.6(10) no
C1 P1 Y1 C11 105.0(9) no
C1 P1 Y1 C11 -66.5(10) no
C1 P1 Y1 C12 49.3(10) no
C1 P1 Y1 C12 -92.5(14) no
C1 P1 Y1 C13 65.1(13) no
C1 P1 Y1 C13 -51.8(11) no
C1 P1 Y1 C14 106.2(10) no
C1 P1 Y1 C14 -50.4(9) no
C1 P1 Y1 C15 100.5(9) no
C1 P1 Y1 C15 -79.0(9) no
C1 C2 C3 C4 0.00000(10) no
C1 C6 C5 C4 0.0000 no
C2 C1 C6 C5 0.0000(2) no
C2 C3 C4 C5 0.0000(2) no
C3 C2 C1 C6 0.00000(10) no
C3 C4 C5 C6 0.0000 no
C7 Y1 C7 C8 -45.2(18) no
C7 Y1 C7 C11 77.3(16) no
C7 Y1 C7 C12 -23.0(16) no
C7 Y1 C7 C15 93.8(20) no
C7 Y1 C7 C16 -167.9(17) no
C7 Y1 C7 C25 -106.2(16) no
C7 Y1 C8 C9 -117.4(24) no
C7 Y1 C8 C12 -131.9(44) no
C7 Y1 C8 C17 136.7(33) no
C7 Y1 C8 C25 64.6(23) no
C7 Y1 C8 C9 55.3(20) no
C7 Y1 C8 C12 40.9(41) no
C7 Y1 C8 C17 -50.6(33) no
C7 Y1 C8 C25 -122.7(25) no
C7 Y1 C9 C8 28.7(12) no
C7 Y1 C9 C10 -84.2(18) no
C7 Y1 C9 C12 46.4(44) no
C7 Y1 C9 C13 -102.0(33) no
C7 Y1 C9 C18 163.6(39) no
C7 Y1 C9 C21 99.8(25) no
C7 Y1 C9 C8 -151.9(12) no
C7 Y1 C9 C10 95.2(18) no
C7 Y1 C9 C12 -134.2(44) no
C7 Y1 C9 C13 77.4(33) no
C7 Y1 C9 C18 -16.9(38) no
C7 Y1 C9 C21 -80.8(25) no
C7 Y1 C10 C9 66.4(16) no
C7 Y1 C10 C11 -42.5(16) no
C7 Y1 C10 C13 86.8(39) no
C7 Y1 C10 C14 -71.1(35) no
C7 Y1 C10 C19 -152.7(41) no
C7 Y1 C10 C9 -110.2(17) no
C7 Y1 C10 C11 140.8(17) no
C7 Y1 C10 C13 -89.8(39) no
C7 Y1 C10 C14 112.2(35) no
C7 Y1 C10 C19 30.7(39) no
C7 Y1 C11 C10 106.9(23) no
C7 Y1 C11 C14 131.8(35) no
C7 Y1 C11 C15 -30.6(40) no
C7 Y1 C11 C20 -122.7(38) no
C7 Y1 C11 C10 -65.3(25) no
C7 Y1 C11 C14 -40.4(35) no
C7 Y1 C11 C15 157.2(39) no
C7 Y1 C11 C20 65.0(33) no
C7 Y1 C12 C8 28.7(27) no
C7 Y1 C12 C9 -120.4(52) no
C7 Y1 C12 C13 -102.1(20) no
C7 Y1 C12 C17 82.1(25) no
C7 Y1 C12 C21 147.7(41) no
C7 Y1 C12 C8 -154.0(27) no
C7 Y1 C12 C9 56.9(51) no
C7 Y1 C12 C13 75.2(19) no
C7 Y1 C12 C17 -100.6(25) no
C7 Y1 C12 C21 -35.0(40) no
C7 Y1 C13 C9 62.8(30) no
C7 Y1 C13 C10 -80.5(39) no
C7 Y1 C13 C12 48.3(16) no
C7 Y1 C13 C14 -68.8(14) no
C7 Y1 C13 C22 -171.7(34) no
C7 Y1 C13 C9 -115.6(31) no
C7 Y1 C13 C10 101.1(39) no
C7 Y1 C13 C12 -130.1(16) no
C7 Y1 C13 C14 112.8(14) no
C7 Y1 C13 C22 9.9(33) no
C7 Y1 C14 C10 95.0(37) no
C7 Y1 C14 C11 -33.7(26) no
C7 Y1 C14 C13 83.7(15) no
C7 Y1 C14 C15 -26.2(12) no
C7 Y1 C14 C19 152.0(25) no
C7 Y1 C14 C23 -148.5(32) no
C7 Y1 C14 C10 -80.0(38) no
C7 Y1 C14 C11 151.3(26) no
C7 Y1 C14 C13 -91.3(16) no
C7 Y1 C14 C15 158.8(12) no
C7 Y1 C14 C19 -23.0(24) no
C7 Y1 C14 C23 36.5(30) no
C7 Y1 C15 C11 134.8(57) no
C7 Y1 C15 C14 124.0(26) no
C7 Y1 C15 C20 -168.2(34) no
C7 Y1 C15 C24 -114.2(37) no
C7 Y1 C15 C11 -33.8(57) no
C7 Y1 C15 C14 -44.6(25) no
C7 Y1 C15 C20 23.2(28) no
C7 Y1 C15 C24 77.1(29) no
C7 C8 Y1 C8 131.8(19) no
C7 C8 Y1 C9 117.4(24) no
C7 C8 Y1 C9 139.8(20) no
C7 C8 Y1 C10 78.8(20) no
C7 C8 Y1 C10 171.8(21) no
C7 C8 Y1 C11 37.8(17) no
C7 C8 Y1 C11 -162.7(18) no
C7 C8 Y1 C12 131.9(44) no
C7 C8 Y1 C12 131.8(19) no
C7 C8 Y1 C13 97.9(20) no
C7 C8 Y1 C13 155.6(20) no
C7 C8 Y1 C14 59.5(17) no
C7 C8 Y1 C14 -172.0(19) no
C7 C8 Y1 C15 22.3(16) no
C7 C8 Y1 C15 -159.2(14) no
C7 C8 C9 C10 -7.3(33) no
C7 C8 C9 C12 166(13) no
C7 C8 C9 C13 -1.7(56) no
C7 C8 C9 C18 155.5(32) no
C7 C8 C9 C21 164.8(25) no
C7 C8 C12 C9 -17(15) no
C7 C8 C12 C13 -10.1(80) no
C7 C8 C12 C17 170.0(56) no
C7 C8 C12 C21 161.7(30) no
C7 C8 C17 C12 -169.1(62) no
C7 C8 C17 C21 -162.6(35) no
C7 C8 C17 C25 -4.3(35) no
C7 C8 C25 C16 2.6(21) no
C7 C8 C25 C17 176.8(26) no
C7 C11 Y1 C8 -25.6(11) no
C7 C11 Y1 C8 -160.6(16) no
C7 C11 Y1 C9 -66.4(14) no
C7 C11 Y1 C9 -126.9(20) no
C7 C11 Y1 C10 -106.9(23) no
C7 C11 Y1 C10 -94.2(25) no
C7 C11 Y1 C11 -99.4(15) no
C7 C11 Y1 C12 -48.1(13) no
C7 C11 Y1 C12 -142.7(20) no
C7 C11 Y1 C13 -89.0(16) no
C7 C11 Y1 C13 -107.6(21) no
C7 C11 Y1 C14 -131.8(35) no
C7 C11 Y1 C14 -81.9(25) no
C7 C11 Y1 C15 30.6(40) no
C7 C11 Y1 C15 -145.8(29) no
C7 C11 C10 C9 -0.4(26) no
C7 C11 C10 C13 -8.9(61) no
C7 C11 C10 C14 178.5(68) no
C7 C11 C10 C19 -167.1(25) no
C7 C11 C14 C10 -1.9(84) no
C7 C11 C14 C13 -5.1(54) no
C7 C11 C14 C15 -8(18) no
C7 C11 C14 C19 -134(11) no
C7 C11 C14 C23 -175.9(23) no
C7 C11 C15 C14 11(25) no
C7 C11 C15 C20 175.7(44) no
C7 C11 C15 C24 175.3(81) no
C7 C11 C20 C15 -3.0(31) no
C7 C11 C20 C24 -2.6(31) no
C7 C12 Y1 C8 -28.7(27) no
C7 C12 Y1 C8 151.3(11) no
C7 C12 Y1 C9 120.4(52) no
C7 C12 Y1 C9 158.6(17) no
C7 C12 Y1 C10 83.9(18) no
C7 C12 Y1 C10 -170.0(20) no
C7 C12 Y1 C11 42.9(13) no
C7 C12 Y1 C11 -152.3(13) no
C7 C12 Y1 C12 151.2(18) no
C7 C12 Y1 C13 102.1(20) no
C7 C12 Y1 C13 174.3(19) no
C7 C12 Y1 C14 66.4(13) no
C7 C12 Y1 C14 -155.7(16) no
C7 C12 Y1 C15 26.8(10) no
C7 C12 Y1 C15 -154.1(9) no
C7 C12 C8 C9 17(15) no
C7 C12 C8 C17 -170.0(56) no
C7 C12 C8 C25 -139(12) no
C7 C12 C9 C8 -8.9(78) no
C7 C12 C9 C10 -0.5(78) no
C7 C12 C9 C13 10(15) no
C7 C12 C9 C18 163.1(21) no
C7 C12 C9 C21 170.2(53) no
C7 C12 C13 C9 -171(13) no
C7 C12 C13 C10 -10.0(51) no
C7 C12 C13 C14 -5.4(24) no
C7 C12 C13 C22 161.1(31) no
C7 C12 C17 C8 4.7(27) no
C7 C12 C17 C21 -167.1(25) no
C7 C12 C17 C25 -8.5(18) no
C7 C12 C21 C9 -163.7(88) no
C7 C12 C21 C17 23.9(46) no
C7 C12 C21 C18 -156.9(47) no
C7 C15 Y1 C8 -21.9(17) no
C7 C15 Y1 C8 -148.3(19) no
C7 C15 Y1 C9 -61.6(19) no
C7 C15 Y1 C9 -109.3(24) no
C7 C15 Y1 C10 -102.8(24) no
C7 C15 Y1 C10 -68.8(30) no
C7 C15 Y1 C11 -134.8(57) no
C7 C15 Y1 C11 -39.9(48) no
C7 C15 Y1 C12 -43.5(19) no
C7 C15 Y1 C12 -127.1(24) no
C7 C15 Y1 C13 -84.3(21) no
C7 C15 Y1 C13 -86.9(25) no
C7 C15 Y1 C14 -124.0(26) no
C7 C15 Y1 C14 -48.3(31) no
C7 C15 Y1 C15 -85.6(20) no
C7 C15 C11 C10 -7(11) no
C7 C15 C11 C14 -11(25) no
C7 C15 C11 C20 -175.7(44) no
C7 C15 C14 C10 -4.3(54) no
C7 C15 C14 C11 170(23) no
C7 C15 C14 C13 -7.2(31) no
C7 C15 C14 C19 -110(11) no
C7 C15 C14 C23 -177.0(27) no
C7 C15 C20 C11 167(14) no
C7 C15 C20 C24 -13(10) no
C7 C15 C24 C20 176.2(30) no
C7 C16 C25 C8 -1.7(14) no
C7 C16 C25 C17 -13.0(53) no
C7 C25 C8 C9 119(12) no
C7 C25 C8 C12 148.3(98) no
C7 C25 C8 C17 -176.8(26) no
C7 C25 C17 C8 1.9(16) no
C7 C25 C17 C12 8.7(18) no
C7 C25 C17 C21 32.2(33) no
C8 Y1 C7 C11 122.6(23) no
C8 Y1 C7 C12 22.2(21) no
C8 Y1 C7 C15 139.1(30) no
C8 Y1 C7 C16 -122.6(28) no
C8 Y1 C7 C25 -60.9(22) no
C8 Y1 C7 C11 38.7(28) no
C8 Y1 C7 C12 -61.7(26) no
C8 Y1 C7 C15 55.2(29) no
C8 Y1 C7 C16 153.5(16) no
C8 Y1 C7 C25 -144.8(18) no
C8 Y1 C8 C9 14.3(16) no
C8 Y1 C8 C12 -0.1(34) no
C8 Y1 C8 C17 -91.5(21) no
C8 Y1 C8 C25 -163.6(19) no
C8 Y1 C9 C10 -112.9(23) no
C8 Y1 C9 C12 17.7(43) no
C8 Y1 C9 C13 -130.7(39) no
C8 Y1 C9 C18 134.9(42) no
C8 Y1 C9 C21 71.1(27) no
C8 Y1 C9 C10 76.2(20) no
C8 Y1 C9 C12 -153.2(48) no
C8 Y1 C9 C13 58.4(33) no
C8 Y1 C9 C18 -35.9(33) no
C8 Y1 C9 C21 -99.7(22) no
C8 Y1 C10 C9 37.2(16) no
C8 Y1 C10 C11 -71.8(19) no
C8 Y1 C10 C13 57.6(37) no
C8 Y1 C10 C14 -100.4(38) no
C8 Y1 C10 C19 178.1(42) no
C8 Y1 C10 C9 -114.1(20) no
C8 Y1 C10 C11 136.9(21) no
C8 Y1 C10 C13 -93.7(41) no
C8 Y1 C10 C14 108.3(37) no
C8 Y1 C10 C19 26.8(33) no
C8 Y1 C11 C10 81.3(20) no
C8 Y1 C11 C14 106.2(31) no
C8 Y1 C11 C15 -56.2(43) no
C8 Y1 C11 C20 -148.3(36) no
C8 Y1 C11 C10 -53.6(25) no
C8 Y1 C11 C14 -28.7(33) no
C8 Y1 C11 C15 168.9(45) no
C8 Y1 C11 C20 76.7(28) no
C8 Y1 C12 C9 -149.1(73) no
C8 Y1 C12 C13 -130.8(42) no
C8 Y1 C12 C17 53.4(34) no
C8 Y1 C12 C21 119.0(54) no
C8 Y1 C12 C9 30.9(54) no
C8 Y1 C12 C13 49.1(22) no
C8 Y1 C12 C17 -126.7(19) no
C8 Y1 C12 C21 -61.1(35) no
C8 Y1 C13 C9 33.7(29) no
C8 Y1 C13 C10 -109.6(42) no
C8 Y1 C13 C12 19.1(17) no
C8 Y1 C13 C14 -98.0(17) no
C8 Y1 C13 C22 159.2(36) no
C8 Y1 C13 C9 -126.7(31) no
C8 Y1 C13 C10 90.0(41) no
C8 Y1 C13 C12 -141.3(20) no
C8 Y1 C13 C14 101.6(16) no
C8 Y1 C13 C22 -1.2(29) no
C8 Y1 C14 C10 68.1(36) no
C8 Y1 C14 C11 -60.5(28) no
C8 Y1 C14 C13 56.9(14) no
C8 Y1 C14 C15 -53.1(13) no
C8 Y1 C14 C19 125.1(24) no
C8 Y1 C14 C23 -175.4(32) no
C8 Y1 C14 C10 -76.0(38) no
C8 Y1 C14 C11 155.4(29) no
C8 Y1 C14 C13 -87.3(18) no
C8 Y1 C14 C15 162.8(16) no
C8 Y1 C14 C19 -19.0(20) no
C8 Y1 C14 C23 40.5(26) no
C8 Y1 C15 C11 112.9(48) no
C8 Y1 C15 C14 102.1(17) no
C8 Y1 C15 C20 169.9(26) no
C8 Y1 C15 C24 -136.1(32) no
C8 Y1 C15 C11 -13.5(54) no
C8 Y1 C15 C14 -24.3(23) no
C8 Y1 C15 C20 43.5(23) no
C8 Y1 C15 C24 97.5(24) no
C8 C7 Y1 C9 -39.7(18) no
C8 C7 Y1 C9 -50.4(25) no
C8 C7 Y1 C10 -82.6(21) no
C8 C7 Y1 C10 -9.9(26) no
C8 C7 Y1 C11 -122.6(23) no
C8 C7 Y1 C11 25.7(26) no
C8 C7 Y1 C12 -22.2(21) no
C8 C7 Y1 C12 -66.2(26) no
C8 C7 Y1 C13 -62.4(19) no
C8 C7 Y1 C13 -29.0(24) no
C8 C7 Y1 C14 -103.7(20) no
C8 C7 Y1 C14 10.0(24) no
C8 C7 Y1 C15 -139.1(30) no
C8 C7 Y1 C15 38.1(25) no
C8 C7 C11 C10 -4.4(29) no
C8 C7 C11 C14 -3.6(53) no
C8 C7 C11 C15 -179.1(71) no
C8 C7 C11 C20 -173.8(27) no
C8 C7 C12 C9 168.5(100) no
C8 C7 C12 C13 171.7(66) no
C8 C7 C12 C17 -8.6(49) no
C8 C7 C12 C21 -29.5(51) no
C8 C7 C15 C11 1.1(88) no
C8 C7 C15 C14 -1.2(49) no
C8 C7 C15 C20 -163.6(84) no
C8 C7 C15 C24 -174.1(27) no
C8 C7 C16 C25 3.3(27) no
C8 C7 C25 C16 -177.1(23) no
C8 C7 C25 C17 -2.6(21) no
C8 C9 Y1 C9 -159.5(24) no
C8 C9 Y1 C10 112.9(23) no
C8 C9 Y1 C10 -127.3(23) no
C8 C9 Y1 C11 73.4(16) no
C8 C9 Y1 C11 -117.0(16) no
C8 C9 Y1 C12 -17.7(43) no
C8 C9 Y1 C12 -168.4(19) no
C8 C9 Y1 C13 130.7(39) no
C8 C9 Y1 C13 -142.3(23) no
C8 C9 Y1 C14 97.5(17) no
C8 C9 Y1 C14 -115.4(18) no
C8 C9 Y1 C15 57.6(14) no
C8 C9 Y1 C15 -123.0(14) no
C8 C9 C10 C11 3.8(29) no
C8 C9 C10 C13 168.0(84) no
C8 C9 C10 C14 3.0(69) no
C8 C9 C10 C19 165.0(38) no
C8 C9 C12 C13 -19(21) no
C8 C9 C12 C17 164(24) no
C8 C9 C12 C21 -179(13) no
C8 C9 C13 C10 -15(10) no
C8 C9 C13 C12 8.2(94) no
C8 C9 C13 C14 -8.0(65) no
C8 C9 C13 C22 166.0(23) no
C8 C9 C18 C21 11.5(36) no
C8 C9 C21 C12 0.3(45) no
C8 C9 C21 C17 7.2(19) no
C8 C9 C21 C18 -171.7(26) no
C8 C12 Y1 C9 149.1(73) no
C8 C12 Y1 C9 -172.7(34) no
C8 C12 Y1 C10 112.6(39) no
C8 C12 Y1 C10 -141.3(38) no
C8 C12 Y1 C11 71.6(34) no
C8 C12 Y1 C11 -123.6(34) no
C8 C12 Y1 C12 179.9(40) no
C8 C12 Y1 C13 130.8(42) no
C8 C12 Y1 C13 -157.0(38) no
C8 C12 Y1 C14 95.1(35) no
C8 C12 Y1 C14 -127.0(35) no
C8 C12 Y1 C15 55.5(32) no
C8 C12 Y1 C15 -125.4(32) no
C8 C12 C7 C11 -168.4(57) no
C8 C12 C7 C15 -170.3(59) no
C8 C12 C7 C16 22.6(67) no
C8 C12 C7 C25 17.2(54) no
C8 C12 C9 C10 8(15) no
C8 C12 C9 C13 19(21) no
C8 C12 C9 C18 172.1(85) no
C8 C12 C9 C21 179(13) no
C8 C12 C13 C9 -166(16) no
C8 C12 C13 C10 -5.2(73) no
C8 C12 C13 C14 -0.6(56) no
C8 C12 C13 C22 165.9(45) no
C8 C12 C17 C21 -171.8(45) no
C8 C12 C17 C25 -13.2(34) no
C8 C12 C21 C9 -179.4(90) no
C8 C12 C21 C17 8.2(45) no
C8 C12 C21 C18 -172.6(50) no
C8 C17 C12 C9 -169(17) no
C8 C17 C12 C13 -178(37) no
C8 C17 C12 C21 171.8(45) no
C8 C17 C21 C9 -6.6(18) no
C8 C17 C21 C12 -3.7(21) no
C8 C17 C21 C18 -5.1(50) no
C8 C17 C25 C16 13.4(55) no
C8 C25 C7 C11 -141(17) no
C8 C25 C7 C12 -6.6(21) no
C8 C25 C7 C15 -169.8(64) no
C8 C25 C7 C16 177.1(23) no
C8 C25 C17 C12 6.8(17) no
C8 C25 C17 C21 30.3(27) no
C9 Y1 C7 C11 82.9(16) no
C9 Y1 C7 C12 -17.5(15) no
C9 Y1 C7 C15 99.4(22) no
C9 Y1 C7 C16 -162.3(26) no
C9 Y1 C7 C25 -100.6(23) no
C9 Y1 C7 C11 72.2(24) no
C9 Y1 C7 C12 -28.2(24) no
C9 Y1 C7 C15 88.7(26) no
C9 Y1 C7 C16 -173.0(15) no
C9 Y1 C7 C25 -111.3(17) no
C9 Y1 C8 C12 -14.4(34) no
C9 Y1 C8 C17 -105.9(31) no
C9 Y1 C8 C25 -178.0(31) no
C9 Y1 C8 C12 7.9(37) no
C9 Y1 C8 C17 -83.5(20) no
C9 Y1 C8 C25 -155.6(17) no
C9 Y1 C9 C10 87.6(25) no
C9 Y1 C9 C12 -141.9(55) no
C9 Y1 C9 C13 69.7(33) no
C9 Y1 C9 C18 -24.6(24) no
C9 Y1 C9 C21 -88.4(20) no
C9 Y1 C10 C11 -109.0(26) no
C9 Y1 C10 C13 20.4(34) no
C9 Y1 C10 C14 -137.6(46) no
C9 Y1 C10 C19 140.9(47) no
C9 Y1 C10 C11 161.8(26) no
C9 Y1 C10 C13 -68.9(43) no
C9 Y1 C10 C14 133.1(40) no
C9 Y1 C10 C19 51.6(29) no
C9 Y1 C11 C10 40.5(18) no
C9 Y1 C11 C14 65.4(28) no
C9 Y1 C11 C15 -97.0(47) no
C9 Y1 C11 C20 170.9(37) no
C9 Y1 C11 C10 -19.9(28) no
C9 Y1 C11 C14 5.0(34) no
C9 Y1 C11 C15 -157.5(47) no
C9 Y1 C11 C20 110.4(24) no
C9 Y1 C12 C13 18.2(41) no
C9 Y1 C12 C17 -157.5(63) no
C9 Y1 C12 C21 -91.9(61) no
C9 Y1 C12 C13 56.5(23) no
C9 Y1 C12 C17 -119.3(16) no
C9 Y1 C12 C21 -53.7(28) no
C9 Y1 C13 C10 -143.3(60) no
C9 Y1 C13 C12 -14.6(33) no
C9 Y1 C13 C14 -131.7(38) no
C9 Y1 C13 C22 125.5(50) no
C9 Y1 C13 C10 108.9(45) no
C9 Y1 C13 C12 -122.4(26) no
C9 Y1 C13 C14 120.5(22) no
C9 Y1 C13 C22 17.7(22) no
C9 Y1 C14 C10 30.3(34) no
C9 Y1 C14 C11 -98.3(30) no
C9 Y1 C14 C13 19.0(15) no
C9 Y1 C14 C15 -90.9(17) no
C9 Y1 C14 C19 87.3(25) no
C9 Y1 C14 C23 146.8(34) no
C9 Y1 C14 C10 -46.8(40) no
C9 Y1 C14 C11 -175.4(31) no
C9 Y1 C14 C13 -58.1(21) no
C9 Y1 C14 C15 -168.0(19) no
C9 Y1 C14 C19 10.2(20) no
C9 Y1 C14 C23 69.7(24) no
C9 Y1 C15 C11 73.2(46) no
C9 Y1 C15 C14 62.4(15) no
C9 Y1 C15 C20 130.2(25) no
C9 Y1 C15 C24 -175.8(32) no
C9 Y1 C15 C11 25.5(52) no
C9 Y1 C15 C14 14.7(23) no
C9 Y1 C15 C20 82.5(20) no
C9 Y1 C15 C24 136.5(21) no
C9 C8 Y1 C10 -38.6(15) no
C9 C8 Y1 C10 54.3(24) no
C9 C8 Y1 C11 -79.6(17) no
C9 C8 Y1 C11 79.8(20) no
C9 C8 Y1 C12 14.4(34) no
C9 C8 Y1 C12 14.3(23) no
C9 C8 Y1 C13 -19.5(15) no
C9 C8 Y1 C13 38.1(22) no
C9 C8 Y1 C14 -58.0(15) no
C9 C8 Y1 C14 70.6(20) no
C9 C8 Y1 C15 -95.2(17) no
C9 C8 Y1 C15 83.4(19) no
C9 C8 C7 C11 7.4(32) no
C9 C8 C7 C12 -5.4(47) no
C9 C8 C7 C15 7.0(48) no
C9 C8 C7 C16 -170.0(19) no
C9 C8 C7 C25 -167.1(25) no
C9 C8 C12 C13 7.2(83) no
C9 C8 C12 C17 -173(11) no
C9 C8 C12 C21 179(15) no
C9 C8 C17 C12 2.2(33) no
C9 C8 C17 C21 8.8(23) no
C9 C8 C17 C25 167.1(23) no
C9 C8 C25 C16 121(11) no
C9 C8 C25 C17 -65(11) no
C9 C10 Y1 C10 -61.3(21) no
C9 C10 Y1 C11 109.0(26) no
C9 C10 Y1 C11 -68.0(21) no
C9 C10 Y1 C12 16.2(18) no
C9 C10 Y1 C12 -102.9(25) no
C9 C10 Y1 C13 -20.4(34) no
C9 C10 Y1 C13 -71.6(25) no
C9 C10 Y1 C14 137.6(46) no
C9 C10 Y1 C14 -55.6(23) no
C9 C10 Y1 C15 96.0(20) no
C9 C10 Y1 C15 -83.5(20) no
C9 C10 C11 C14 -178.9(73) no
C9 C10 C11 C15 3.8(80) no
C9 C10 C11 C20 167.9(29) no
C9 C10 C13 C12 -6.3(50) no
C9 C10 C13 C14 -30(23) no
C9 C10 C13 C22 179.5(85) no
C9 C10 C14 C11 1.4(98) no
C9 C10 C14 C13 17(13) no
C9 C10 C14 C15 2.3(77) no
C9 C10 C14 C19 168.3(62) no
C9 C10 C14 C23 175.4(32) no
C9 C10 C19 C14 -167.1(69) no
C9 C10 C19 C22 4.0(42) no
C9 C10 C19 C23 -173.8(39) no
C9 C12 Y1 C10 -36.5(42) no
C9 C12 Y1 C10 69.6(51) no
C9 C12 Y1 C11 -77.5(46) no
C9 C12 Y1 C11 87.4(48) no
C9 C12 Y1 C12 30.8(45) no
C9 C12 Y1 C13 -18.2(41) no
C9 C12 Y1 C13 54.0(50) no
C9 C12 Y1 C14 -54.0(44) no
C9 C12 Y1 C14 83.9(49) no
C9 C12 Y1 C15 -93.6(48) no
C9 C12 Y1 C15 85.5(48) no
C9 C12 C7 C11 0.1(58) no
C9 C12 C7 C15 -1.8(63) no
C9 C12 C7 C16 -168.8(47) no
C9 C12 C7 C25 -174.3(56) no
C9 C12 C8 C17 173(11) no
C9 C12 C8 C25 -156.5(77) no
C9 C12 C13 C10 161(15) no
C9 C12 C13 C14 166(13) no
C9 C12 C13 C22 -28(13) no
C9 C12 C17 C21 20(14) no
C9 C12 C17 C25 178(14) no
C9 C12 C21 C17 -172.5(54) no
C9 C12 C21 C18 6.8(49) no
C9 C13 Y1 C10 143.3(60) no
C9 C13 Y1 C10 -76.8(36) no
C9 C13 Y1 C11 107.1(35) no
C9 C13 Y1 C11 -76.5(33) no
C9 C13 Y1 C12 14.6(33) no
C9 C13 Y1 C12 -119.6(36) no
C9 C13 Y1 C13 -89.3(35) no
C9 C13 Y1 C14 131.7(38) no
C9 C13 Y1 C14 -68.8(33) no
C9 C13 Y1 C15 92.7(33) no
C9 C13 Y1 C15 -87.3(33) no
C9 C13 C10 C11 20(11) no
C9 C13 C10 C14 30(23) no
C9 C13 C10 C19 177.9(52) no
C9 C13 C12 C17 12(31) no
C9 C13 C12 C21 22(11) no
C9 C13 C14 C10 -155(20) no
C9 C13 C14 C11 11.4(58) no
C9 C13 C14 C15 11.8(47) no
C9 C13 C14 C19 178.3(46) no
C9 C13 C14 C23 -179.1(41) no
C9 C13 C22 C19 -178.1(48) no
C9 C18 C21 C12 -3.1(22) no
C9 C18 C21 C17 -1.8(47) no
C9 C21 C12 C13 -6.7(37) no
C9 C21 C12 C17 172.5(54) no
C9 C21 C17 C12 -2.9(21) no
C9 C21 C17 C25 -33.3(34) no
C10 Y1 C7 C11 39.9(15) no
C10 Y1 C7 C12 -60.4(15) no
C10 Y1 C7 C15 56.5(21) no
C10 Y1 C7 C16 154.7(27) no
C10 Y1 C7 C25 -143.6(25) no
C10 Y1 C7 C11 112.7(25) no
C10 Y1 C7 C12 12.3(25) no
C10 Y1 C7 C15 129.2(25) no
C10 Y1 C7 C16 -132.5(17) no
C10 Y1 C7 C25 -70.8(19) no
C10 Y1 C8 C12 -53.0(33) no
C10 Y1 C8 C17 -144.5(30) no
C10 Y1 C8 C25 143.4(27) no
C10 Y1 C8 C12 39.9(39) no
C10 Y1 C8 C17 -51.5(21) no
C10 Y1 C8 C25 -123.7(18) no
C10 Y1 C9 C12 130.6(54) no
C10 Y1 C9 C13 -17.8(30) no
C10 Y1 C9 C18 -112.1(44) no
C10 Y1 C9 C21 -175.9(36) no
C10 Y1 C9 C12 -109.6(51) no
C10 Y1 C9 C13 102.0(37) no
C10 Y1 C9 C18 7.7(27) no
C10 Y1 C9 C21 -56.2(19) no
C10 Y1 C10 C11 -170.3(27) no
C10 Y1 C10 C13 -40.9(38) no
C10 Y1 C10 C14 161.1(43) no
C10 Y1 C10 C19 79.6(30) no
C10 Y1 C11 C14 24.9(26) no
C10 Y1 C11 C15 -137.5(55) no
C10 Y1 C11 C20 130.4(43) no
C10 Y1 C11 C14 37.6(37) no
C10 Y1 C11 C15 -124.8(48) no
C10 Y1 C11 C20 143.1(21) no
C10 Y1 C12 C13 -18.2(16) no
C10 Y1 C12 C17 166.0(34) no
C10 Y1 C12 C21 -128.4(44) no
C10 Y1 C12 C13 87.9(25) no
C10 Y1 C12 C17 -87.9(19) no
C10 Y1 C12 C21 -22.3(26) no
C10 Y1 C13 C12 128.7(44) no
C10 Y1 C13 C14 11.6(37) no
C10 Y1 C13 C22 -91.2(53) no
C10 Y1 C13 C12 -91.4(24) no
C10 Y1 C13 C14 151.5(21) no
C10 Y1 C13 C22 48.6(24) no
C10 Y1 C14 C11 -128.6(51) no
C10 Y1 C14 C13 -11.3(35) no
C10 Y1 C14 C15 -121.2(42) no
C10 Y1 C14 C19 57.0(39) no
C10 Y1 C14 C23 116.5(52) no
C10 Y1 C14 C11 -149.3(30) no
C10 Y1 C14 C13 -32.0(21) no
C10 Y1 C14 C15 -141.9(18) no
C10 Y1 C14 C19 36.3(22) no
C10 Y1 C14 C23 95.8(24) no
C10 Y1 C15 C11 32.0(44) no
C10 Y1 C15 C14 21.2(16) no
C10 Y1 C15 C20 89.0(26) no
C10 Y1 C15 C24 143.0(35) no
C10 Y1 C15 C11 66.0(53) no
C10 Y1 C15 C14 55.2(27) no
C10 Y1 C15 C20 123.0(20) no
C10 Y1 C15 C24 177.0(20) no
C10 C9 Y1 C11 -39.5(17) no
C10 C9 Y1 C11 130.1(19) no
C10 C9 Y1 C12 -130.6(54) no
C10 C9 Y1 C12 78.6(24) no
C10 C9 Y1 C13 17.8(30) no
C10 C9 Y1 C13 104.8(27) no
C10 C9 Y1 C14 -15.5(17) no
C10 C9 Y1 C14 131.7(23) no
C10 C9 Y1 C15 -55.3(17) no
C10 C9 Y1 C15 124.1(17) no
C10 C9 C8 C12 -173(13) no
C10 C9 C8 C17 179.3(23) no
C10 C9 C8 C25 -121(11) no
C10 C9 C12 C13 -10.4(80) no
C10 C9 C12 C17 172.0(99) no
C10 C9 C12 C21 -170.6(37) no
C10 C9 C13 C12 23(17) no
C10 C9 C13 C14 6.5(53) no
C10 C9 C13 C22 -179(10) no
C10 C9 C18 C21 172.8(29) no
C10 C9 C21 C12 135(18) no
C10 C9 C21 C17 142(15) no
C10 C9 C21 C18 -37(16) no
C10 C11 Y1 C11 7.5(21) no
C10 C11 Y1 C12 58.8(19) no
C10 C11 Y1 C12 -35.8(28) no
C10 C11 Y1 C13 18.0(18) no
C10 C11 Y1 C13 -0.7(29) no
C10 C11 Y1 C14 -24.9(26) no
C10 C11 Y1 C14 25.0(33) no
C10 C11 Y1 C15 137.5(55) no
C10 C11 Y1 C15 -38.9(43) no
C10 C11 C7 C12 0.3(23) no
C10 C11 C7 C15 174.7(78) no
C10 C11 C7 C16 173.1(20) no
C10 C11 C7 C25 135(16) no
C10 C11 C14 C13 -3.2(45) no
C10 C11 C14 C15 -6(25) no
C10 C11 C14 C19 -132(17) no
C10 C11 C14 C23 -174.1(80) no
C10 C11 C15 C14 4(16) no
C10 C11 C15 C20 168.3(73) no
C10 C11 C15 C24 167.9(38) no
C10 C11 C20 C15 -168.8(70) no
C10 C11 C20 C24 -168.5(33) no
C10 C13 Y1 C11 -36.2(37) no
C10 C13 Y1 C11 140.2(38) no
C10 C13 Y1 C12 -128.7(44) no
C10 C13 Y1 C12 97.0(43) no
C10 C13 Y1 C13 127.3(46) no
C10 C13 Y1 C14 -11.6(37) no
C10 C13 Y1 C14 147.9(42) no
C10 C13 Y1 C15 -50.6(37) no
C10 C13 Y1 C15 129.4(37) no
C10 C13 C9 C12 -23(17) no
C10 C13 C9 C18 -178.4(67) no
C10 C13 C9 C21 -168.2(55) no
C10 C13 C12 C17 173(33) no
C10 C13 C12 C21 -177.5(51) no
C10 C13 C14 C11 166(19) no
C10 C13 C14 C15 166(18) no
C10 C13 C14 C19 -27(17) no
C10 C13 C14 C23 -25(17) no
C10 C13 C22 C19 2.3(41) no
C10 C14 Y1 C11 128.6(51) no
C10 C14 Y1 C11 -34.8(42) no
C10 C14 Y1 C12 46.8(36) no
C10 C14 Y1 C12 -61.3(40) no
C10 C14 Y1 C13 11.3(35) no
C10 C14 Y1 C13 -29.9(39) no
C10 C14 Y1 C14 -15.8(36) no
C10 C14 Y1 C15 121.2(42) no
C10 C14 Y1 C15 -57.5(41) no
C10 C14 C11 C15 6(25) no
C10 C14 C11 C20 169.9(48) no
C10 C14 C13 C12 -159(18) no
C10 C14 C13 C22 31(17) no
C10 C14 C15 C11 -174(23) no
C10 C14 C15 C20 171.0(46) no
C10 C14 C15 C24 167.9(43) no
C10 C14 C19 C22 -8.5(40) no
C10 C14 C19 C23 172.1(47) no
C10 C14 C23 C19 -8.4(50) no
C10 C19 C14 C11 138(15) no
C10 C19 C14 C13 5.4(36) no
C10 C19 C14 C15 111(12) no
C10 C19 C14 C23 -172.1(47) no
C10 C19 C22 C13 -1.1(20) no
C10 C19 C23 C14 3.5(21) no
C11 Y1 C7 C12 -100.4(19) no
C11 Y1 C7 C15 16.5(22) no
C11 Y1 C7 C16 114.8(28) no
C11 Y1 C7 C25 176.5(28) no
C11 Y1 C7 C12 47.9(23) no
C11 Y1 C7 C15 164.7(20) no
C11 Y1 C7 C16 -97.0(19) no
C11 Y1 C7 C25 -35.3(21) no
C11 Y1 C8 C12 -94.0(36) no
C11 Y1 C8 C17 174.5(30) no
C11 Y1 C8 C25 102.4(25) no
C11 Y1 C8 C12 65.4(37) no
C11 Y1 C8 C17 -26.0(23) no
C11 Y1 C8 C25 -98.2(19) no
C11 Y1 C9 C12 91.1(48) no
C11 Y1 C9 C13 -57.3(31) no
C11 Y1 C9 C18 -151.7(40) no
C11 Y1 C9 C21 144.5(29) no
C11 Y1 C9 C12 -99.3(48) no
C11 Y1 C9 C13 112.3(32) no
C11 Y1 C9 C18 17.9(34) no
C11 Y1 C9 C21 -45.9(23) no
C11 Y1 C10 C13 129.4(48) no
C11 Y1 C10 C14 -28.6(30) no
C11 Y1 C10 C19 -110.1(46) no
C11 Y1 C10 C13 -47.6(44) no
C11 Y1 C10 C14 154.4(32) no
C11 Y1 C10 C19 72.9(40) no
C11 Y1 C11 C14 32.4(28) no
C11 Y1 C11 C15 -130.0(47) no
C11 Y1 C11 C20 137.9(27) no
C11 Y1 C12 C13 -59.2(16) no
C11 Y1 C12 C17 125.0(29) no
C11 Y1 C12 C21 -169.4(41) no
C11 Y1 C12 C13 105.6(18) no
C11 Y1 C12 C17 -70.2(22) no
C11 Y1 C12 C21 -4.6(33) no
C11 Y1 C13 C12 92.5(19) no
C11 Y1 C13 C14 -24.6(13) no
C11 Y1 C13 C22 -127.4(37) no
C11 Y1 C13 C12 -91.1(18) no
C11 Y1 C13 C14 151.8(14) no
C11 Y1 C13 C22 49.0(32) no
C11 Y1 C14 C13 117.4(33) no
C11 Y1 C14 C15 7.4(28) no
C11 Y1 C14 C19 -174.4(43) no
C11 Y1 C14 C23 -114.9(45) no
C11 Y1 C14 C13 -46.1(20) no
C11 Y1 C14 C15 -156.1(16) no
C11 Y1 C14 C19 22.2(31) no
C11 Y1 C14 C23 81.7(36) no
C11 Y1 C15 C14 -10.8(42) no
C11 Y1 C15 C20 57.0(44) no
C11 Y1 C15 C24 111.0(57) no
C11 Y1 C15 C14 84.1(44) no
C11 Y1 C15 C20 151.9(35) no
C11 Y1 C15 C24 -154.1(29) no
C11 C7 Y1 C12 100.4(19) no
C11 C7 Y1 C12 56.4(27) no
C11 C7 Y1 C13 60.2(15) no
C11 C7 Y1 C13 93.6(23) no
C11 C7 Y1 C14 18.8(14) no
C11 C7 Y1 C14 132.6(20) no
C11 C7 Y1 C15 -16.5(22) no
C11 C7 Y1 C15 160.7(18) no
C11 C7 C8 C12 12.7(63) no
C11 C7 C8 C17 178.5(28) no
C11 C7 C8 C25 174.5(22) no
C11 C7 C12 C13 3.2(22) no
C11 C7 C12 C17 -177.0(19) no
C11 C7 C12 C21 162.1(48) no
C11 C7 C15 C14 -2.4(54) no
C11 C7 C15 C20 -165(16) no
C11 C7 C15 C24 -175.2(84) no
C11 C7 C16 C25 -173.9(22) no
C11 C7 C25 C16 42(17) no
C11 C7 C25 C17 -144(16) no
C11 C10 Y1 C12 -92.8(23) no
C11 C10 Y1 C12 148.2(26) no
C11 C10 Y1 C13 -129.4(48) no
C11 C10 Y1 C13 179.4(25) no
C11 C10 Y1 C14 28.6(30) no
C11 C10 Y1 C14 -164.5(19) no
C11 C10 Y1 C15 -12.9(17) no
C11 C10 Y1 C15 167.5(15) no
C11 C10 C9 C12 0.7(69) no
C11 C10 C9 C13 -164.2(88) no
C11 C10 C9 C18 -162.4(26) no
C11 C10 C9 C21 -129(15) no
C11 C10 C13 C12 13.2(74) no
C11 C10 C13 C14 -10(14) no
C11 C10 C13 C22 -160.9(37) no
C11 C10 C14 C13 16(22) no
C11 C10 C14 C15 0.9(36) no
C11 C10 C14 C19 166.9(50) no
C11 C10 C14 C23 174.0(82) no
C11 C10 C19 C14 -7.2(28) no
C11 C10 C19 C22 163.8(29) no
C11 C10 C19 C23 -13.9(33) no
C11 C14 Y1 C12 -81.9(29) no
C11 C14 Y1 C12 170.1(31) no
C11 C14 Y1 C13 -117.4(33) no
C11 C14 Y1 C13 -158.6(30) no
C11 C14 Y1 C14 -144.5(30) no
C11 C14 Y1 C15 -7.4(28) no
C11 C14 Y1 C15 173.9(24) no
C11 C14 C10 C13 -16(22) no
C11 C14 C10 C19 -166.9(50) no
C11 C14 C13 C12 7.2(41) no
C11 C14 C13 C22 -163.5(36) no
C11 C14 C15 C20 -15(21) no
C11 C14 C15 C24 -18(20) no
C11 C14 C19 C22 130(13) no
C11 C14 C19 C23 -50(13) no
C11 C14 C23 C19 165.9(42) no
C11 C15 Y1 C12 91.3(47) no
C11 C15 Y1 C12 7.7(54) no
C11 C15 Y1 C13 50.5(44) no
C11 C15 Y1 C13 47.9(52) no
C11 C15 Y1 C14 10.8(42) no
C11 C15 Y1 C14 86.5(49) no
C11 C15 Y1 C15 49.2(47) no
C11 C15 C7 C12 6.0(74) no
C11 C15 C7 C16 178.6(62) no
C11 C15 C7 C25 167.8(55) no
C11 C15 C14 C13 -177(22) no
C11 C15 C14 C19 80(24) no
C11 C15 C14 C23 13(21) no
C11 C15 C20 C24 -179.6(53) no
C11 C15 C24 C20 0.4(54) no
C11 C20 C15 C14 3.0(43) no
C11 C20 C15 C24 179.6(53) no
C11 C20 C24 C15 -0.2(19) no
C12 Y1 C7 C15 116.9(24) no
C12 Y1 C7 C16 -144.8(27) no
C12 Y1 C7 C25 -83.1(24) no
C12 Y1 C7 C15 72.9(28) no
C12 Y1 C7 C16 171.2(16) no
C12 Y1 C7 C25 -127.1(18) no
C12 Y1 C8 C17 -91.4(42) no
C12 Y1 C8 C25 -163.6(47) no
C12 Y1 C8 C17 -91.6(22) no
C12 Y1 C8 C25 -163.7(16) no
C12 Y1 C9 C13 -148.4(70) no
C12 Y1 C9 C18 117.3(66) no
C12 Y1 C9 C21 53.5(47) no
C12 Y1 C9 C13 60.8(36) no
C12 Y1 C9 C18 -33.5(30) no
C12 Y1 C9 C21 -97.3(19) no
C12 Y1 C10 C13 36.6(34) no
C12 Y1 C10 C14 -121.4(43) no
C12 Y1 C10 C19 157.1(47) no
C12 Y1 C10 C13 -82.5(43) no
C12 Y1 C10 C14 119.6(39) no
C12 Y1 C10 C19 38.0(30) no
C12 Y1 C11 C14 83.7(30) no
C12 Y1 C11 C15 -78.7(46) no
C12 Y1 C11 C20 -170.8(38) no
C12 Y1 C11 C14 -10.9(34) no
C12 Y1 C11 C15 -173.3(47) no
C12 Y1 C11 C20 94.6(26) no
C12 Y1 C12 C13 49.1(18) no
C12 Y1 C12 C17 -126.7(22) no
C12 Y1 C12 C21 -61.1(27) no
C12 Y1 C13 C14 -117.1(22) no
C12 Y1 C13 C22 140.1(41) no
C12 Y1 C13 C14 108.7(20) no
C12 Y1 C13 C22 5.8(25) no
C12 Y1 C14 C13 35.5(14) no
C12 Y1 C14 C15 -74.4(16) no
C12 Y1 C14 C19 103.8(26) no
C12 Y1 C14 C23 163.3(34) no
C12 Y1 C14 C13 -72.5(21) no
C12 Y1 C14 C15 177.5(19) no
C12 Y1 C14 C19 -4.2(20) no
C12 Y1 C14 C23 55.2(25) no
C12 Y1 C15 C14 80.5(17) no
C12 Y1 C15 C20 148.3(26) no
C12 Y1 C15 C24 -157.7(33) no
C12 Y1 C15 C14 -3.1(24) no
C12 Y1 C15 C20 64.7(22) no
C12 Y1 C15 C24 118.7(23) no
C12 C7 Y1 C13 -40.2(14) no
C12 C7 Y1 C13 -6.8(23) no
C12 C7 Y1 C14 -81.6(15) no
C12 C7 Y1 C14 32.2(21) no
C12 C7 Y1 C15 -116.9(24) no
C12 C7 Y1 C15 60.3(22) no
C12 C7 C8 C17 165.8(80) no
C12 C7 C8 C25 161.8(57) no
C12 C7 C11 C14 1.1(46) no
C12 C7 C11 C15 -174.4(68) no
C12 C7 C11 C20 -169.1(26) no
C12 C7 C15 C14 3.7(32) no
C12 C7 C15 C20 -158.7(96) no
C12 C7 C15 C24 -169.2(21) no
C12 C7 C16 C25 -6.7(33) no
C12 C7 C25 C16 176.2(18) no
C12 C7 C25 C17 -9.3(19) no
C12 C8 Y1 C13 -34.0(31) no
C12 C8 Y1 C13 23.7(38) no
C12 C8 Y1 C14 -72.4(34) no
C12 C8 Y1 C14 56.1(37) no
C12 C8 Y1 C15 -109.6(37) no
C12 C8 Y1 C15 69.0(38) no
C12 C8 C7 C15 12.4(76) no
C12 C8 C7 C16 -164.6(46) no
C12 C8 C7 C25 -161.8(57) no
C12 C8 C9 C13 -167(15) no
C12 C8 C9 C18 -10(11) no
C12 C8 C9 C21 -1(11) no
C12 C8 C17 C21 6.5(36) no
C12 C8 C17 C25 164.9(39) no
C12 C8 C25 C16 150.9(88) no
C12 C8 C25 C17 -34.9(88) no
C12 C9 Y1 C13 148.4(70) no
C12 C9 Y1 C13 -124.6(52) no
C12 C9 Y1 C14 115.1(50) no
C12 C9 Y1 C14 -97.7(49) no
C12 C9 Y1 C15 75.3(47) no
C12 C9 Y1 C15 -105.3(47) no
C12 C9 C8 C17 -8(12) no
C12 C9 C8 C25 52(16) no
C12 C9 C10 C13 165(12) no
C12 C9 C10 C14 -0.1(97) no
C12 C9 C10 C19 161.9(66) no
C12 C9 C13 C14 -16(15) no
C12 C9 C13 C22 158(10) no
C12 C9 C18 C21 7.6(56) no
C12 C9 C21 C17 6.9(50) no
C12 C9 C21 C18 -172.0(58) no
C12 C13 Y1 C13 -103.9(25) no
C12 C13 Y1 C14 117.1(22) no
C12 C13 Y1 C14 -83.4(20) no
C12 C13 Y1 C15 78.1(17) no
C12 C13 Y1 C15 -101.9(17) no
C12 C13 C9 C18 -156(13) no
C12 C13 C9 C21 -145(18) no
C12 C13 C10 C14 23(20) no
C12 C13 C10 C19 171.5(27) no
C12 C13 C14 C15 7.6(26) no
C12 C13 C14 C19 174.1(25) no
C12 C13 C14 C23 176.7(28) no
C12 C13 C22 C19 -169.8(38) no
C12 C17 C8 C25 -164.9(39) no
C12 C17 C21 C18 -1.3(44) no
C12 C17 C25 C16 20.2(60) no
C12 C21 C9 C13 159(11) no
C12 C21 C9 C18 172.0(58) no
C12 C21 C17 C25 -30.5(32) no
C13 Y1 C7 C15 76.7(21) no
C13 Y1 C7 C16 175.0(25) no
C13 Y1 C7 C25 -123.3(22) no
C13 Y1 C7 C15 110.1(24) no
C13 Y1 C7 C16 -151.6(15) no
C13 Y1 C7 C25 -89.9(17) no
C13 Y1 C8 C17 -125.4(28) no
C13 Y1 C8 C25 162.5(27) no
C13 Y1 C8 C17 -67.7(20) no
C13 Y1 C8 C25 -139.9(17) no
C13 Y1 C9 C18 -94.3(48) no
C13 Y1 C9 C21 -158.1(47) no
C13 Y1 C9 C18 -7.3(25) no
C13 Y1 C9 C21 -71.1(18) no
C13 Y1 C10 C14 -158.0(69) no
C13 Y1 C10 C19 120.5(61) no
C13 Y1 C10 C14 150.8(38) no
C13 Y1 C10 C19 69.3(29) no
C13 Y1 C11 C14 42.9(26) no
C13 Y1 C11 C15 -119.5(49) no
C13 Y1 C11 C20 148.3(38) no
C13 Y1 C11 C14 24.2(35) no
C13 Y1 C11 C15 -138.2(47) no
C13 Y1 C11 C20 129.7(23) no
C13 Y1 C12 C17 -175.8(34) no
C13 Y1 C12 C21 -110.2(42) no
C13 Y1 C12 C17 -103.6(19) no
C13 Y1 C12 C21 -38.0(26) no
C13 Y1 C13 C14 139.0(23) no
C13 Y1 C13 C22 36.1(20) no
C13 Y1 C14 C15 -109.9(19) no
C13 Y1 C14 C19 68.3(26) no
C13 Y1 C14 C23 127.8(36) no
C13 Y1 C14 C15 -151.1(18) no
C13 Y1 C14 C19 27.1(20) no
C13 Y1 C14 C23 86.6(24) no
C13 Y1 C15 C14 39.7(14) no
C13 Y1 C15 C20 107.5(23) no
C13 Y1 C15 C24 161.5(32) no
C13 Y1 C15 C14 37.1(24) no
C13 Y1 C15 C20 104.9(19) no
C13 Y1 C15 C24 158.9(20) no
C13 C9 Y1 C14 -33.3(28) no
C13 C9 Y1 C14 113.9(33) no
C13 C9 Y1 C15 -73.1(31) no
C13 C9 Y1 C15 106.3(31) no
C13 C9 C8 C17 -175.1(44) no
C13 C9 C8 C25 -116(11) no
C13 C9 C10 C14 -165(12) no
C13 C9 C10 C19 -3.0(73) no
C13 C9 C12 C17 -177.6(62) no
C13 C9 C12 C21 -160(10) no
C13 C9 C18 C21 173.4(38) no
C13 C9 C21 C17 166.3(74) no
C13 C9 C21 C18 -12.6(74) no
C13 C10 Y1 C14 158.0(69) no
C13 C10 Y1 C14 -35.1(44) no
C13 C10 Y1 C15 116.4(43) no
C13 C10 Y1 C15 -63.1(43) no
C13 C10 C9 C18 1.8(76) no
C13 C10 C9 C21 35(17) no
C13 C10 C11 C14 173(10) no
C13 C10 C11 C15 -5(10) no
C13 C10 C11 C20 159.4(54) no
C13 C10 C14 C15 -15(20) no
C13 C10 C14 C19 151(18) no
C13 C10 C14 C23 158(15) no
C13 C10 C19 C14 -168.5(77) no
C13 C10 C19 C22 2.6(46) no
C13 C10 C19 C23 -175.2(50) no
C13 C12 Y1 C14 -35.7(14) no
C13 C12 Y1 C14 102.1(20) no
C13 C12 Y1 C15 -75.3(17) no
C13 C12 Y1 C15 103.7(17) no
C13 C12 C7 C15 1.3(28) no
C13 C12 C7 C16 -165.7(26) no
C13 C12 C7 C25 -171.1(20) no
C13 C12 C8 C17 179.8(35) no
C13 C12 C8 C25 -149.4(62) no
C13 C12 C9 C18 153(14) no
C13 C12 C9 C21 160(10) no
C13 C12 C17 C21 10(34) no
C13 C12 C17 C25 168(34) no
C13 C12 C21 C17 -179.2(29) no
C13 C12 C21 C18 0.1(29) no
C13 C14 Y1 C14 -27.1(15) no
C13 C14 Y1 C15 109.9(19) no
C13 C14 Y1 C15 -68.8(20) no
C13 C14 C10 C19 -151(18) no
C13 C14 C11 C15 3(23) no
C13 C14 C11 C20 166.7(19) no
C13 C14 C15 C20 168.1(20) no
C13 C14 C15 C24 165.1(23) no
C13 C14 C19 C22 -3.1(20) no
C13 C14 C19 C23 177.5(26) no
C13 C14 C23 C19 -3.2(33) no
C13 C22 C19 C14 2.9(18) no
C13 C22 C19 C23 3.9(67) no
C14 Y1 C7 C15 35.3(19) no
C14 Y1 C7 C16 133.6(24) no
C14 Y1 C7 C25 -164.7(22) no
C14 Y1 C7 C15 149.1(22) no
C14 Y1 C7 C16 -112.6(16) no
C14 Y1 C7 C25 -50.9(18) no
C14 Y1 C8 C17 -163.9(27) no
C14 Y1 C8 C25 124.0(24) no
C14 Y1 C8 C17 -35.3(21) no
C14 Y1 C8 C25 -107.4(18) no
C14 Y1 C9 C18 -127.6(39) no
C14 Y1 C9 C21 168.6(29) no
C14 Y1 C9 C18 19.5(30) no
C14 Y1 C9 C21 -44.3(20) no
C14 Y1 C10 C19 -81.5(51) no
C14 Y1 C10 C19 85.4(33) no
C14 Y1 C11 C15 -162.4(67) no
C14 Y1 C11 C20 105.5(44) no
C14 Y1 C11 C15 -112.5(47) no
C14 Y1 C11 C20 155.4(20) no
C14 Y1 C12 C17 148.5(28) no
C14 Y1 C12 C21 -145.9(38) no
C14 Y1 C12 C17 -73.6(19) no
C14 Y1 C12 C21 -8.0(29) no
C14 Y1 C13 C22 -102.8(36) no
C14 Y1 C13 C22 56.7(27) no
C14 Y1 C14 C15 -137.0(16) no
C14 Y1 C14 C19 41.2(18) no
C14 Y1 C14 C23 100.7(25) no
C14 Y1 C15 C20 67.8(22) no
C14 Y1 C15 C24 121.8(32) no
C14 Y1 C15 C20 143.5(17) no
C14 Y1 C15 C24 -162.5(19) no
C14 C10 Y1 C15 -41.5(32) no
C14 C10 Y1 C15 138.9(32) no
C14 C10 C9 C18 -163.2(58) no
C14 C10 C9 C21 -130(15) no
C14 C10 C11 C15 -177(11) no
C14 C10 C11 C20 -13.2(63) no
C14 C10 C13 C22 -151(17) no
C14 C10 C19 C22 171.1(42) no
C14 C10 C19 C23 -6.7(40) no
C14 C11 Y1 C15 162.4(67) no
C14 C11 Y1 C15 -14.0(55) no
C14 C11 C7 C15 176(10) no
C14 C11 C7 C16 173.9(39) no
C14 C11 C7 C25 136(16) no
C14 C11 C10 C19 14.4(56) no
C14 C11 C15 C20 164(22) no
C14 C11 C15 C24 164(18) no
C14 C11 C20 C15 -174.9(73) no
C14 C11 C20 C24 -174.5(36) no
C14 C13 Y1 C15 -39.0(13) no
C14 C13 Y1 C15 141.0(13) no
C14 C13 C9 C18 -171.9(27) no
C14 C13 C9 C21 -161.7(49) no
C14 C13 C10 C19 148(20) no
C14 C13 C12 C17 178(34) no
C14 C13 C12 C21 -172.9(26) no
C14 C13 C22 C19 -3.5(23) no
C14 C15 Y1 C15 38.4(15) no
C14 C15 C7 C16 176.2(19) no
C14 C15 C7 C25 165.5(44) no
C14 C15 C11 C20 -164(22) no
C14 C15 C20 C24 -176.6(23) no
C14 C15 C24 C20 4.1(28) no
C14 C23 C19 C22 -1.2(66) no
C15 Y1 C7 C16 98.3(29) no
C15 Y1 C7 C25 160.0(31) no
C15 Y1 C7 C16 -84.5(24) no
C15 Y1 C7 C25 -22.8(25) no
C15 Y1 C8 C17 159.0(29) no
C15 Y1 C8 C25 86.8(23) no
C15 Y1 C8 C17 -22.5(27) no
C15 Y1 C8 C25 -94.6(22) no
C15 Y1 C9 C18 -167.5(38) no
C15 Y1 C9 C21 128.7(26) no
C15 Y1 C9 C18 12.0(37) no
C15 Y1 C9 C21 -51.8(25) no
C15 Y1 C10 C19 -123.1(42) no
C15 Y1 C10 C19 57.4(42) no
C15 Y1 C11 C20 -92.1(58) no
C15 Y1 C11 C20 91.5(52) no
C15 Y1 C12 C17 108.9(26) no
C15 Y1 C12 C21 174.5(39) no
C15 Y1 C12 C17 -72.0(25) no
C15 Y1 C12 C21 -6.4(37) no
C15 Y1 C13 C22 -141.8(35) no
C15 Y1 C13 C22 38.2(34) no
C15 Y1 C14 C19 178.2(29) no
C15 Y1 C14 C23 -122.3(35) no
C15 Y1 C14 C19 -0.5(31) no
C15 Y1 C14 C23 59.0(36) no
C15 Y1 C15 C20 106.2(17) no
C15 Y1 C15 C24 160.2(24) no
C15 C7 C8 C17 178.1(29) no
C15 C7 C8 C25 174.1(36) no
C15 C7 C11 C20 5.3(54) no
C15 C7 C12 C17 -178.9(23) no
C15 C7 C12 C21 160.2(46) no
C15 C7 C16 C25 -174.4(24) no
C15 C7 C25 C16 13.0(58) no
C15 C7 C25 C17 -172.4(54) no
C15 C11 C7 C16 -1.6(70) no
C15 C11 C7 C25 -40(19) no
C15 C11 C10 C19 -162.9(71) no
C15 C11 C14 C19 -126(20) no
C15 C11 C14 C23 -168(20) no
C15 C11 C20 C24 0.4(47) no
C15 C14 C10 C19 -166.0(27) no
C15 C14 C11 C20 164(23) no
C15 C14 C13 C22 -163.1(20) no
C15 C14 C19 C22 103(11) no
C15 C14 C19 C23 -77(11) no
C15 C14 C23 C19 164.0(28) no
C16 C7 C8 C17 1.2(48) no
C16 C7 C8 C25 -2.8(23) no
C16 C7 C11 C20 3.7(34) no
C16 C7 C12 C17 14.1(36) no
C16 C7 C12 C21 -6.8(69) no
C16 C7 C15 C20 14(11) no
C16 C7 C15 C24 3.4(29) no
C16 C7 C25 C17 174.5(22) no
C16 C25 C8 C17 -174.3(24) no
C16 C25 C17 C21 43.7(71) no
C17 C8 C7 C25 4.0(33) no
C17 C8 C9 C18 -17.9(42) no
C17 C8 C9 C21 -8.6(23) no
C17 C8 C12 C21 -8.3(46) no
C17 C12 C7 C25 8.6(18) no
C17 C12 C8 C25 30.8(78) no
C17 C12 C9 C18 -24(16) no
C17 C12 C9 C21 -17(12) no
C17 C12 C13 C22 -16(37) no
C17 C12 C21 C18 179.2(25) no
C17 C21 C9 C18 179.0(27) no
C18 C9 C8 C25 42(13) no
C18 C9 C10 C19 -1.2(55) no
C18 C9 C12 C21 -7.0(51) no
C18 C9 C13 C22 2.2(48) no
C18 C21 C17 C25 -31.8(65) no
C19 C10 C9 C21 32(18) no
C19 C10 C11 C20 1.2(47) no
C19 C10 C13 C22 -2.6(47) no
C19 C10 C14 C23 7.1(42) no
C19 C14 C11 C20 38(14) no
C19 C14 C13 C22 3.4(22) no
C19 C14 C15 C20 66(11) no
C19 C14 C15 C24 63(12) no
C20 C11 C7 C25 -35(18) no
C20 C11 C14 C23 -4.2(45) no
C20 C11 C15 C24 -0.3(43) no
C20 C15 C7 C25 3(15) no
C20 C15 C14 C23 -1.7(27) no
C21 C9 C8 C25 51(12) no
C21 C9 C13 C22 12(10) no
C21 C12 C7 C25 -12.3(50) no
C21 C12 C8 C25 22(12) no
C21 C12 C13 C22 -6.4(50) no
C21 C12 C17 C25 158.6(24) no
C21 C17 C8 C25 -158.3(20) no
C22 C13 C14 C23 6.0(37) no
C22 C19 C14 C23 179.5(30) no
C23 C14 C15 C24 -4.7(39) no
C24 C15 C7 C25 -7.4(71) no
